data_7251263
loop_
_publ_author_name
'Wu, Shen'
'Tsukuda, Tatsuya'
'Takano, Shinjiro'

_publ_section_title
;
 An icosahedral Au13 nanocluster with three adjacent chlorides on opposite
 poles catalyses hydroamination of phenylacetylene
;
_journal_name_full 'Physical Chemistry Chemical Physics'
_journal_paper_doi 10.1039/D5CP03444B
_journal_year 2025
_chemical_formula_sum 'C127 H70 Au13 Cl8 F72 P7'
_chemical_formula_weight 6024.78
_chemical_name_common 'Au13dppeF3Cl6 PPh4 DCM/Hex'
_space_group_crystal_system triclinic
_space_group_IT_number 2
_space_group_name_Hall '-P 1'
_space_group_name_H-M_alt 'P -1'
_atom_sites_solution_hydrogens geom
_audit_update_record
;
2025-08-18 deposited with the CCDC.	2025-11-11 downloaded from the CCDC.
;
_cell_angle_alpha 82.1750(10)
_cell_angle_beta 89.5950(10)
_cell_angle_gamma 67.9090(10)
_cell_formula_units_Z 2
_cell_length_a 16.4484(6)
_cell_length_b 18.2904(8)
_cell_length_c 32.9756(13)
_cell_measurement_reflns_used 9116
_cell_measurement_temperature 100.0(5)
_cell_measurement_theta_max 25.3405
_cell_measurement_theta_min 2.3358
_cell_volume 9096.2(6)
_computing_cell_refinement 'SAINT V8.40B (Bruker AXS LLC, 2019)'
_computing_data_collection 'Bruker Instrument Service vV6.2.16'
_computing_data_reduction 'SAINT V8.40B (Bruker AXS LLC, 2019)'
_computing_molecular_graphics 'shelXle (C.B. Huebschle, rev 1242)'
_computing_structure_refinement 'SHELXL-2018/3 (Sheldrick, 2018)'
_computing_structure_solution 'SHELXT 2018/2 (Sheldrick, 2018)'
_diffrn_ambient_temperature 100.0(5)
_diffrn_detector_area_resol_mean 7.3910
_diffrn_measured_fraction_theta_full 0.997
_diffrn_measured_fraction_theta_max 0.997
_diffrn_measurement_device_type 'Bruker D8VENTURE with PHOTON 3'
_diffrn_radiation_probe x-ray
_diffrn_radiation_type MoK\a
_diffrn_radiation_wavelength 0.71073
_diffrn_reflns_av_R_equivalents 0.0585
_diffrn_reflns_av_unetI/netI 0.0350
_diffrn_reflns_limit_h_max 19
_diffrn_reflns_limit_h_min -19
_diffrn_reflns_limit_k_max 22
_diffrn_reflns_limit_k_min -22
_diffrn_reflns_limit_l_max 39
_diffrn_reflns_limit_l_min -39
_diffrn_reflns_number 277035
_diffrn_reflns_theta_full 25.24
_diffrn_reflns_theta_max 25.41
_diffrn_reflns_theta_min 1.28
_diffrn_source 'Microfocus sealed tube'
_diffrn_source_current 1.4
_diffrn_source_power 0.07
_diffrn_source_voltage 50
_exptl_absorpt_coefficient_mu 10.730
_exptl_absorpt_correction_T_max 0.50
_exptl_absorpt_correction_T_min 0.19
_exptl_absorpt_correction_type 'Numerical Mu From Formula'
_exptl_absorpt_process_details
;
Krause, L., Herbst-Irmer, R., Sheldrick, G. M., Stalke, D. (2015).
"Comparison of silver and molybdenum microfocus X-ray sources for
single-crystal structure determination"
J. Appl. Cryst. 48, 3-10.
doi:10.1107/S1600576714022985
;
_exptl_crystal_colour 'dark red'
_exptl_crystal_density_diffrn 2.200
_exptl_crystal_density_method 'not measured'
_exptl_crystal_description prism
_exptl_crystal_F_000 5496
_exptl_crystal_size_max 0.128
_exptl_crystal_size_mid 0.122
_exptl_crystal_size_min 0.075
_refine_diff_density_max 2.518
_refine_diff_density_min -2.141
_refine_ls_extinction_method none
_refine_ls_goodness_of_fit_ref 1.041
_refine_ls_hydrogen_treatment constr
_refine_ls_matrix_type full
_refine_ls_number_parameters 1837
_refine_ls_number_reflns 33415
_refine_ls_number_restraints 2412
_refine_ls_restrained_S_all 1.061
_refine_ls_R_factor_all 0.0579
_refine_ls_R_factor_gt 0.0461
_refine_ls_shift/su_max 0.005
_refine_ls_shift/su_mean 0.000
_refine_ls_structure_factor_coef Fsqd
_refine_ls_weighting_details 'w=1/[\s^2^(Fo^2^)+(0.0418P)^2^+164.8587P] where P=(Fo^2^+2Fc^2^)/3'
_refine_ls_weighting_scheme calc
_refine_ls_wR_factor_gt 0.1087
_refine_ls_wR_factor_ref 0.1141
_reflns_Friedel_coverage 0.000
_reflns_number_gt 27050
_reflns_number_total 33415
_reflns_threshold_expression 'I > 2\s(I)'
_cod_data_source_file d5cp03444b2.cif
_cod_data_source_block 20230506test
_cod_database_code 7251263

loop_
_space_group_symop_operation_xyz
'x, y, z'
'-x, -y, -z'

loop_
_atom_site_type_symbol
_atom_site_label
_atom_site_fract_x
_atom_site_fract_y
_atom_site_fract_z
_atom_site_U_iso_or_equiv
_atom_site_adp_type
_atom_site_calc_flag
_atom_site_refinement_flags_adp
_atom_site_refinement_flags_occupancy
_atom_site_refinement_flags_posn
_atom_site_occupancy
_atom_site_disorder_assembly
_atom_site_disorder_group
Au Au1 0.75116(2) 0.06331(2) 0.23726(2) 0.02187(8) Uani d . . . 1 . .
Au Au2 0.69101(3) 0.21740(2) 0.19800(2) 0.02573(9) Uani d . . . 1 . .
Au Au3 0.74729(3) 0.17531(2) 0.28464(2) 0.03021(10) Uani d . . . 1 . .
Au Au4 0.87453(3) 0.12898(2) 0.22261(2) 0.02748(9) Uani d . . . 1 . .
Au Au5 0.62067(2) 0.10449(2) 0.17702(2) 0.02348(9) Uani d . . . 1 . .
Au Au6 0.58926(3) 0.16306(2) 0.25809(2) 0.02770(9) Uani d . . . 1 . .
Au Au7 0.70388(3) 0.04011(2) 0.31697(2) 0.02848(9) Uani d . . . 1 . .
Au Au8 0.88821(3) 0.02012(2) 0.29495(2) 0.02852(9) Uani d . . . 1 . .
Au Au9 0.91479(2) -0.03851(2) 0.21952(2) 0.02638(9) Uani d . . . 1 . .
Au Au10 0.79349(2) 0.08853(2) 0.15688(2) 0.02387(9) Uani d . . . 1 . .
Au Au11 0.62627(3) -0.00172(2) 0.25088(2) 0.02581(9) Uani d . . . 1 . .
Au Au12 0.80875(3) -0.09012(2) 0.27616(2) 0.02630(9) Uani d . . . 1 . .
Au Au13 0.75606(3) -0.05009(2) 0.19001(2) 0.02526(9) Uani d . . . 1 . .
Cl Cl1 0.60511(15) 0.34537(12) 0.16260(7) 0.0212(5) Uani d . . . 1 . .
Cl Cl2 0.7702(2) 0.23698(17) 0.33945(8) 0.0394(7) Uani d . . . 1 . .
Cl Cl3 0.97928(16) 0.17604(16) 0.19312(8) 0.0340(6) Uani d . . . 1 . .
Cl Cl4 0.49023(15) -0.01810(15) 0.25402(8) 0.0279(5) Uani d . . . 1 . .
Cl Cl5 0.85587(16) -0.20421(14) 0.32621(7) 0.0281(5) Uani d . . . 1 . .
Cl Cl6 0.80540(15) -0.14353(13) 0.14298(7) 0.0218(5) Uani d . . . 1 . .
P P1 0.48886(17) 0.16793(17) 0.14307(8) 0.0275(6) Uani d . . . 1 . .
P P2 0.44672(19) 0.24676(18) 0.25121(9) 0.0340(6) Uani d . . . 1 . .
P P3 0.7180(2) 0.01096(19) 0.38631(8) 0.0347(7) Uani d . . . 1 . .
P P4 0.9662(2) -0.02393(19) 0.35559(9) 0.0354(7) Uani d . . . 1 . .
P P5 1.03409(18) -0.09787(17) 0.18420(9) 0.0311(6) Uani d . . . 1 . .
P P6 0.86647(17) 0.06641(17) 0.09869(8) 0.0269(6) Uani d . . . 1 . .
P P10 0.7240(2) -0.40902(18) 0.17248(9) 0.0339(6) Uani d . . . 1 . .
F F1A 0.6019(6) 0.3887(5) 0.0385(4) 0.117(4) Uani d U . D 1 . .
F F1B 0.7039(6) 0.2806(7) 0.0601(3) 0.110(4) Uani d U . D 1 . .
F F1C 0.6657(7) 0.3065(7) -0.0017(3) 0.104(3) Uani d U . D 1 . .
F F1D 0.3278(6) 0.2229(6) -0.0040(3) 0.090(3) Uani d U . D 1 . .
F F1E 0.3583(9) 0.3146(8) -0.0374(4) 0.170(6) Uani d U . D 1 . .
F F1F 0.4388(8) 0.1904(9) -0.0396(3) 0.152(5) Uani d U . D 1 . .
F F1G 0.5528(6) -0.1369(5) 0.1455(4) 0.119(4) Uani d U . D 1 . .
F F1H 0.4493(9) -0.1353(8) 0.1082(4) 0.142(5) Uani d U . D 1 . .
F F1I 0.4425(9) -0.1508(6) 0.1722(4) 0.139(5) Uani d U . D 1 . .
F F1J 0.1659(6) 0.1850(7) 0.0903(4) 0.124(4) Uani d U . D 1 . .
F F1K 0.1520(7) 0.1797(8) 0.1532(4) 0.139(5) Uani d U . D 1 . .
F F1L 0.1492(6) 0.0829(6) 0.1248(4) 0.108(4) Uani d U . D 1 . .
F F2A 0.1393(9) 0.4041(8) 0.3288(4) 0.150(5) Uani d U . D 1 . .
F F2B 0.1709(8) 0.3549(8) 0.3898(3) 0.139(5) Uani d U . D 1 . .
F F2C 0.2355(9) 0.4273(8) 0.3594(5) 0.167(6) Uani d U . D 1 . .
F F2D 0.3121(8) 0.0601(8) 0.3905(4) 0.138(5) Uani d U . D 1 . .
F F2E 0.4202(12) 0.0134(7) 0.3580(5) 0.202(7) Uani d U . D 1 . .
F F2F 0.4308(12) 0.0642(11) 0.4101(5) 0.223(7) Uani d U . D 1 . .
F F2G 0.3135(12) 0.5944(11) 0.1588(5) 0.221(8) Uani d U . D 1 . .
F F2H 0.2326(7) 0.5276(6) 0.1691(4) 0.123(4) Uani d U . D 1 . .
F F2I 0.2350(8) 0.6111(7) 0.2081(5) 0.166(6) Uani d U . D 1 . .
F F2J 0.5469(9) 0.5468(7) 0.2648(5) 0.165(6) Uani d U . D 1 . .
F F2K 0.6272(7) 0.4253(7) 0.2799(5) 0.162(6) Uani d U . D 1 . .
F F2L 0.5284(12) 0.4835(12) 0.3178(4) 0.210(7) Uani d U . D 1 . .
F F3A 0.5438(10) 0.3513(7) 0.4024(4) 0.149(5) Uani d U . D 1 . .
F F3B 0.5026(9) 0.3142(6) 0.3511(3) 0.132(5) Uani d U . D 1 . .
F F3C 0.4197(8) 0.3426(8) 0.4006(4) 0.162(5) Uani d U . D 1 . .
F F3D 0.6051(9) 0.0507(8) 0.5368(4) 0.164(6) Uani d U . D 1 . .
F F3E 0.5098(10) 0.1691(7) 0.5355(4) 0.140(5) Uani d U . D 1 . .
F F3F 0.4739(9) 0.0791(8) 0.5164(4) 0.136(4) Uani d U . D 1 . .
F F3G 0.5592(6) -0.1752(6) 0.3484(3) 0.088(3) Uani d U . D 1 . .
F F3H 0.6666(8) -0.2865(6) 0.3622(3) 0.112(4) Uani d U . D 1 . .
F F3I 0.5640(8) -0.2570(7) 0.4024(3) 0.116(4) Uani d U . D 1 . .
F F3J 0.7133(11) -0.2530(11) 0.5265(5) 0.192(7) Uani d U . D 1 . .
F F3K 0.7932(11) -0.1917(9) 0.5278(4) 0.179(6) Uani d U . D 1 . .
F F3L 0.8404(11) -0.3027(10) 0.5045(4) 0.232(8) Uani d U . D 1 . .
F F4A 1.2142(6) -0.3761(5) 0.3297(3) 0.102(3) Uani d U . D 1 . .
F F4B 1.0761(7) -0.3304(6) 0.3304(4) 0.114(4) Uani d U . D 1 . .
F F4C 1.1382(8) -0.2988(6) 0.2787(3) 0.108(4) Uani d U . D 1 . .
F F4D 1.3517(8) -0.2234(9) 0.4067(4) 0.157(5) Uani d U . D 1 . .
F F4E 1.3083(8) -0.1022(8) 0.3868(6) 0.184(6) Uani d U . D 1 . .
F F4F 1.3680(7) -0.1826(10) 0.3461(4) 0.160(5) Uani d U . D 1 . .
F F4G 1.0237(7) 0.2333(6) 0.2994(3) 0.090(3) Uani d U . D 1 . .
F F4H 1.1341(7) 0.2155(8) 0.3361(4) 0.148(5) Uani d U . D 1 . .
F F4I 1.0096(11) 0.2998(6) 0.3482(4) 0.163(5) Uani d U . D 1 . .
F F4J 1.1701(9) 0.0475(10) 0.4826(4) 0.176(6) Uani d U . D 1 . .
F F4K 1.0640(13) 0.0210(13) 0.5011(5) 0.265(9) Uani d U . D 1 . .
F F4L 1.0517(11) 0.1409(11) 0.4944(4) 0.211(7) Uani d U . D 1 . .
F F5A 1.1359(5) 0.0746(6) 0.2732(3) 0.095(3) Uani d U . D 1 . .
F F5B 1.2287(9) 0.0820(7) 0.2314(4) 0.138(5) Uani d U . D 1 . .
F F5C 1.2712(7) 0.0161(6) 0.2896(4) 0.136(5) Uani d U . D 1 . .
F F5D 1.4317(5) -0.2472(5) 0.2584(3) 0.097(3) Uani d U . D 1 . .
F F5E 1.3866(5) -0.2873(4) 0.2095(2) 0.061(2) Uani d U . D 1 . .
F F5F 1.3438(5) -0.3096(4) 0.2691(3) 0.074(2) Uani d U . D 1 . .
F F5G 1.2021(6) -0.3321(6) 0.0856(3) 0.091(3) Uani d U . D 1 . .
F F5H 1.1179(7) -0.3958(5) 0.0856(3) 0.101(3) Uani d U . D 1 . .
F F5I 1.0725(7) -0.2751(6) 0.0577(3) 0.108(4) Uani d U . D 1 . .
F F5J 0.9558(10) -0.3407(7) 0.2544(4) 0.137(5) Uani d U . D 1 . .
F F5K 0.9668(9) -0.4175(7) 0.2094(3) 0.132(5) Uani d U . D 1 . .
F F5L 1.0748(9) -0.4282(8) 0.2455(4) 0.162(5) Uani d U . D 1 . .
F F6A 0.6007(7) -0.0362(7) 0.0037(3) 0.100(3) Uani d U . D 1 . .
F F6B 0.6682(8) -0.0918(6) 0.0596(4) 0.130(4) Uani d U . D 1 . .
F F6C 0.5581(7) 0.0170(7) 0.0572(4) 0.124(4) Uani d U . D 1 . .
F F6D 0.7535(7) 0.0982(6) -0.0856(2) 0.097(3) Uani d U . D 1 . .
F F6E 0.6879(7) 0.2104(6) -0.0667(3) 0.112(4) Uani d U . D 1 . .
F F6F 0.8255(7) 0.1559(9) -0.0614(3) 0.130(4) Uani d U . D 1 . .
F F6G 0.8793(8) 0.4025(5) 0.0571(3) 0.109(4) Uani d U . D 1 . .
F F6H 0.9530(6) 0.3529(5) 0.1124(3) 0.093(3) Uani d U . D 1 . .
F F6I 0.8208(6) 0.3606(5) 0.1088(4) 0.104(4) Uani d U . D 1 . .
F F6J 1.0733(7) 0.1156(7) -0.0237(3) 0.105(3) Uani d U . D 1 . .
F F6K 1.1181(7) 0.2031(5) -0.0081(3) 0.095(3) Uani d U . D 1 . .
F F6L 1.1643(5) 0.0875(6) 0.0260(3) 0.102(3) Uani d U . D 1 . .
C C1A 0.4981(4) 0.2089(4) 0.09051(15) 0.030(2) Uani d . . G 1 . .
C C1B 0.5602(4) 0.2431(4) 0.08300(16) 0.032(2) Uani d . . G 1 . .
H H1B 0.597027 0.243776 0.104886 0.038000 Uiso calc U . R 1 . .
C C1C 0.5683(4) 0.2764(4) 0.04345(19) 0.032(2) Uani d . . DG 1 . .
C C1D 0.5144(5) 0.2755(5) 0.01143(14) 0.045(3) Uani d . . G 1 . .
H H1D 0.519990 0.298248 -0.015597 0.054000 Uiso calc U . R 1 . .
C C1E 0.4523(5) 0.2412(5) 0.01894(17) 0.054(3) Uani d . . DG 1 . .
C C1F 0.4441(4) 0.2079(5) 0.0585(2) 0.045(3) Uani d . . G 1 . .
H H1F 0.401712 0.184543 0.063625 0.054000 Uiso calc U . R 1 . .
C C1G 0.6333(7) 0.3140(7) 0.0354(3) 0.050(3) Uani d . . D 1 . .
C C1H 0.3949(9) 0.2416(9) -0.0154(3) 0.098(4) Uani d . . D 1 . .
C C1I 0.4241(4) 0.1078(4) 0.1395(2) 0.033(2) Uani d . . G 1 . .
H H1I 0.456258 0.140954 0.141215 0.040000 Uiso calc U . R 1 . .
C C1J 0.4680(3) 0.0256(4) 0.1426(2) 0.040(3) Uani d . . G 1 . .
C C1K 0.4210(5) -0.0229(3) 0.1401(3) 0.053(3) Uani d . . DG 1 . .
C C1L 0.3300(5) 0.0106(5) 0.1346(3) 0.059(3) Uani d . . G 1 . .
H H1L 0.297856 -0.022557 0.132892 0.071000 Uiso calc U . R 1 . .
C C1M 0.2861(3) 0.0928(5) 0.1315(3) 0.062(3) Uani d . . DG 1 . .
C C1N 0.3331(4) 0.1413(3) 0.1340(3) 0.049(3) Uani d . . G 1 . .
H H1N 0.303097 0.197463 0.131858 0.058000 Uiso calc U . R 1 . .
C C1O 0.4663(9) -0.1096(6) 0.1416(4) 0.072(3) Uani d . . D 1 . .
C C1P 0.1895(6) 0.1342(8) 0.1248(5) 0.097(4) Uani d . . D 1 . .
C C1Q 0.4176(7) 0.2543(7) 0.1655(4) 0.036(2) Uani d . . . 1 . .
H H1Q1 0.449467 0.290057 0.167641 0.043000 Uiso calc U . R 1 . .
H H1Q2 0.365404 0.283886 0.146709 0.043000 Uiso calc U . R 1 . .
C C2A 0.3823(6) 0.2389(5) 0.2954(2) 0.047(3) Uani d . . G 1 . .
C C2B 0.3210(6) 0.3057(4) 0.3092(3) 0.070(4) Uani d . . G 1 . .
H H2B 0.308132 0.357101 0.294112 0.084000 Uiso calc U . R 1 . .
C C2C 0.2786(6) 0.2971(5) 0.3451(3) 0.081(4) Uani d . . DG 1 . .
C C2D 0.2974(6) 0.2218(6) 0.3672(2) 0.072(4) Uani d . . G 1 . .
H H2D 0.268406 0.216002 0.391734 0.087000 Uiso calc U . R 1 . .
C C2E 0.3587(6) 0.1551(4) 0.3534(2) 0.071(4) Uani d . . DG 1 . .
C C2F 0.4012(5) 0.1636(4) 0.3175(3) 0.055(3) Uani d . . G 1 . .
H H2F 0.443071 0.118013 0.308131 0.067000 Uiso calc U . R 1 . .
C C2G 0.2093(10) 0.3694(8) 0.3569(5) 0.114(5) Uani d . . D 1 . .
C C2H 0.3798(11) 0.0756(8) 0.3767(5) 0.124(6) Uani d . . D 1 . .
C C2I 0.4318(5) 0.3522(3) 0.2426(3) 0.039(2) Uani d . . G 1 . .
H H2I 0.437673 0.298038 0.245398 0.046000 Uiso calc U . R 1 . .
C C2J 0.3607(5) 0.4110(5) 0.2198(3) 0.058(4) Uani d . . G 1 . .
C C2K 0.3521(5) 0.4903(4) 0.2157(3) 0.085(5) Uani d . . DG 1 . .
C C2L 0.4145(6) 0.5107(3) 0.2343(3) 0.060(3) Uani d . . G 1 . .
H H2L 0.408639 0.564894 0.231519 0.072000 Uiso calc U . R 1 . .
C C2M 0.4856(5) 0.4519(4) 0.2571(3) 0.045(3) Uani d . . DG 1 . .
C C2N 0.4942(4) 0.3727(4) 0.2612(2) 0.043(3) Uani d . . G 1 . .
H H2N 0.542745 0.332497 0.276761 0.051000 Uiso calc U . R 1 . .
C C2O 0.2831(9) 0.5526(7) 0.1887(5) 0.114(5) Uani d . . D 1 . .
C C2P 0.5456(9) 0.4779(9) 0.2785(5) 0.099(5) Uani d . . D 1 . .
C C2Q 0.3858(7) 0.2333(7) 0.2090(3) 0.039(3) Uani d . . . 1 . .
H H2Q1 0.390954 0.177076 0.212463 0.047000 Uiso calc U . R 1 . .
H H2Q2 0.322953 0.267169 0.210255 0.047000 Uiso calc U . R 1 . .
C C3A 0.6368(5) 0.0861(4) 0.4121(2) 0.044(3) Uani d . . G 1 . .
C C3B 0.6022(6) 0.1642(5) 0.39223(18) 0.054(3) Uani d . . G 1 . .
H H3B 0.618787 0.176779 0.365335 0.064000 Uiso calc U . R 1 . .
C C3C 0.5433(6) 0.2239(4) 0.4117(2) 0.062(3) Uani d . . DG 1 . .
C C3D 0.5190(6) 0.2055(5) 0.4511(3) 0.074(4) Uani d . . G 1 . .
H H3D 0.478742 0.246349 0.464440 0.088000 Uiso calc U . R 1 . .
C C3E 0.5536(7) 0.1274(5) 0.4709(2) 0.086(5) Uani d . . DG 1 . .
C C3F 0.6124(7) 0.0677(4) 0.4514(2) 0.069(4) Uani d . . G 1 . .
H H3F 0.636078 0.014326 0.464987 0.083000 Uiso calc U . R 1 . .
C C3G 0.5043(11) 0.3069(6) 0.3914(4) 0.101(5) Uani d . . D 1 . .
C C3H 0.5350(12) 0.1075(10) 0.5141(3) 0.110(5) Uani d . . D 1 . .
C C3I 0.7105(6) -0.0835(4) 0.4084(2) 0.036(2) Uani d . . G 1 . .
H H3I 0.714391 -0.033991 0.397789 0.043000 Uiso calc U . R 1 . .
C C3J 0.6639(5) -0.1155(4) 0.38615(17) 0.038(2) Uani d . . G 1 . .
C C3K 0.6582(5) -0.1880(4) 0.4016(2) 0.042(2) Uani d . . DG 1 . .
C C3L 0.6991(6) -0.2283(4) 0.4393(2) 0.060(4) Uani d . . G 1 . .
H H3L 0.695246 -0.277812 0.449905 0.072000 Uiso calc U . R 1 . .
C C3M 0.7458(7) -0.1963(6) 0.4615(2) 0.095(7) Uani d . . DG 1 . .
C C3N 0.7515(7) -0.1239(5) 0.4461(2) 0.077(5) Uani d . . G 1 . .
H H3N 0.783336 -0.101951 0.461253 0.092000 Uiso calc U . R 1 . .
C C3O 0.6096(8) -0.2244(8) 0.3793(4) 0.066(3) Uani d . . D 1 . .
C C3P 0.7766(12) -0.2349(10) 0.5040(4) 0.136(6) Uani d . . D 1 . .
C C3Q 0.8220(8) 0.0096(8) 0.4062(3) 0.044(3) Uani d . . . 1 . .
H H3Q1 0.826946 0.061107 0.395860 0.052000 Uiso calc U . R 1 . .
H H3Q2 0.821145 0.004967 0.436450 0.052000 Uiso calc U . R 1 . .
C C4A 1.0697(4) -0.1087(4) 0.3534(3) 0.043(3) Uani d . . G 1 . .
C C4B 1.0674(4) -0.1758(5) 0.3390(2) 0.044(3) Uani d . . G 1 . .
H H4B 1.012858 -0.177340 0.330835 0.053000 Uiso calc U . R 1 . .
C C4C 1.1450(5) -0.2408(4) 0.3364(3) 0.052(3) Uani d . . DG 1 . .
C C4D 1.2249(4) -0.2386(4) 0.3483(3) 0.060(3) Uani d . . G 1 . .
H H4D 1.277871 -0.282985 0.346509 0.072000 Uiso calc U . R 1 . .
C C4E 1.2272(4) -0.1714(5) 0.3627(3) 0.062(4) Uani d . . DG 1 . .
C C4F 1.1496(5) -0.1065(4) 0.3653(3) 0.057(3) Uani d . . G 1 . .
H H4F 1.151186 -0.060563 0.375153 0.068000 Uiso calc U . R 1 . .
C C4G 1.1430(8) -0.3106(6) 0.3192(4) 0.067(3) Uani d . . D 1 . .
C C4H 1.3117(8) -0.1695(10) 0.3756(5) 0.100(5) Uani d . . D 1 . .
C C4I 0.9980(6) 0.0477(5) 0.3774(2) 0.042(3) Uani d . . G 1 . .
H H4I 0.978049 0.011184 0.366951 0.050000 Uiso calc U . R 1 . .
C C4J 1.0044(6) 0.1115(5) 0.35128(17) 0.043(3) Uani d . . G 1 . .
C C4K 1.0335(6) 0.1649(5) 0.3666(2) 0.059(3) Uani d . . DG 1 . .
C C4L 1.0562(7) 0.1546(6) 0.4081(3) 0.085(5) Uani d . . G 1 . .
H H4L 1.076164 0.191148 0.418612 0.101000 Uiso calc U . R 1 . .
C C4M 1.0498(8) 0.0909(7) 0.43428(18) 0.116(7) Uani d . . DG 1 . .
C C4N 1.0207(8) 0.0374(6) 0.4189(2) 0.093(7) Uani d . . G 1 . .
H H4N 1.016276 -0.006136 0.436819 0.112000 Uiso calc U . R 1 . .
C C4O 1.0480(10) 0.2278(8) 0.3381(4) 0.089(4) Uani d . . D 1 . .
C C4P 1.0822(13) 0.0755(12) 0.4777(4) 0.163(7) Uani d . . D 1 . .
C C4Q 0.9038(8) -0.0583(8) 0.3946(3) 0.043(3) Uani d . . . 1 . .
H H4Q1 0.885273 -0.098275 0.384281 0.052000 Uiso calc U . R 1 . .
H H4Q2 0.942439 -0.084841 0.419479 0.052000 Uiso calc U . R 1 . .
C C5A 1.1362(3) -0.1057(4) 0.2097(2) 0.035(2) Uani d . . G 1 . .
C C5B 1.1364(4) -0.0380(3) 0.2243(2) 0.038(2) Uani d . . G 1 . .
H H5B 1.085511 0.009852 0.220194 0.046000 Uiso calc U . R 1 . .
C C5C 1.2109(4) -0.0403(3) 0.2449(2) 0.044(3) Uani d . . DG 1 . .
C C5D 1.2853(4) -0.1103(4) 0.2508(2) 0.044(3) Uani d . . G 1 . .
H H5D 1.336272 -0.111831 0.264896 0.053000 Uiso calc U . R 1 . .
C C5E 1.2851(4) -0.1780(3) 0.2362(2) 0.040(2) Uani d . . DG 1 . .
C C5F 1.2106(4) -0.1758(3) 0.2157(2) 0.039(2) Uani d . . G 1 . .
H H5F 1.210450 -0.222069 0.205698 0.047000 Uiso calc U . R 1 . .
C C5G 1.2121(8) 0.0312(6) 0.2604(4) 0.063(3) Uani d . . D 1 . .
C C5H 1.3610(6) -0.2541(6) 0.2431(4) 0.053(3) Uani d . . D 1 . .
C C5I 1.0485(5) -0.1972(3) 0.1733(2) 0.031(2) Uani d . . G 1 . .
H H5I 1.047068 -0.147255 0.179047 0.038000 Uiso calc U . R 1 . .
C C5J 1.0813(5) -0.2240(4) 0.13678(19) 0.044(3) Uani d . . G 1 . .
C C5K 1.0834(5) -0.2971(4) 0.12836(18) 0.047(3) Uani d . . DG 1 . .
C C5L 1.0528(5) -0.3434(3) 0.1565(2) 0.047(3) Uani d . . G 1 . .
H H5L 1.054255 -0.393412 0.150703 0.056000 Uiso calc U . R 1 . .
C C5M 1.0200(5) -0.3167(4) 0.1930(2) 0.047(3) Uani d . . DG 1 . .
C C5N 1.0179(5) -0.2436(4) 0.20139(17) 0.041(3) Uani d . . G 1 . .
H H5N 0.995526 -0.225326 0.226344 0.049000 Uiso calc U . R 1 . .
C C5O 1.1185(8) -0.3238(7) 0.0895(3) 0.066(3) Uani d . . D 1 . .
C C5P 0.9992(11) -0.3722(8) 0.2242(4) 0.096(4) Uani d . . D 1 . .
C C5Q 1.0315(7) -0.0387(6) 0.1346(3) 0.032(2) Uani d . . . 1 . .
H H5Q1 1.025370 0.015602 0.139024 0.038000 Uiso calc U . R 1 . .
H H5Q2 1.088112 -0.063018 0.121712 0.038000 Uiso calc U . R 1 . .
C C6A 0.7970(4) 0.0664(4) 0.05573(17) 0.033(2) Uani d . . G 1 . .
C C6B 0.7396(5) 0.0269(4) 0.06310(15) 0.037(2) Uani d . . G 1 . .
H H6B 0.737575 0.000801 0.089830 0.044000 Uiso calc U . R 1 . .
C C6C 0.6852(4) 0.0256(4) 0.0314(2) 0.040(2) Uani d . . DG 1 . .
C C6D 0.6882(5) 0.0638(5) -0.00773(17) 0.043(3) Uani d . . G 1 . .
H H6D 0.650977 0.062869 -0.029414 0.052000 Uiso calc U . R 1 . .
C C6E 0.7455(5) 0.1032(4) -0.01510(15) 0.044(3) Uani d . . DG 1 . .
C C6F 0.7999(4) 0.1045(4) 0.01662(19) 0.035(2) Uani d . . G 1 . .
H H6F 0.839150 0.131498 0.011584 0.043000 Uiso calc U . R 1 . .
C C6G 0.6277(8) -0.0199(8) 0.0378(4) 0.065(3) Uani d . . D 1 . .
C C6H 0.7512(9) 0.1417(8) -0.0566(3) 0.064(3) Uani d . . D 1 . .
C C6I 0.9189(4) 0.1347(3) 0.0791(2) 0.027(2) Uani d . . G 1 . .
H H6I 0.894934 0.096795 0.090138 0.033000 Uiso calc U . R 1 . .
C C6J 0.8878(4) 0.2103(4) 0.0907(2) 0.035(2) Uani d . . G 1 . .
C C6K 0.9228(4) 0.2658(3) 0.0746(2) 0.039(2) Uani d . . DG 1 . .
C C6L 0.9888(4) 0.2456(3) 0.0468(2) 0.040(3) Uani d . . G 1 . .
H H6L 1.012767 0.283525 0.035720 0.048000 Uiso calc U . R 1 . .
C C6M 1.0199(4) 0.1700(4) 0.0351(2) 0.041(3) Uani d . . DG 1 . .
C C6N 0.9849(4) 0.1145(3) 0.0513(2) 0.034(2) Uani d . . G 1 . .
H H6N 1.006072 0.062833 0.043344 0.041000 Uiso calc U . R 1 . .
C C6O 0.8925(8) 0.3454(6) 0.0880(4) 0.068(3) Uani d . . D 1 . .
C C6P 1.0924(7) 0.1459(7) 0.0071(4) 0.059(3) Uani d . . D 1 . .
C C6Q 0.9541(7) -0.0320(6) 0.1043(3) 0.033(2) Uani d . . . 1 . .
H H6Q1 0.929893 -0.072586 0.114831 0.039000 Uiso calc U . R 1 . .
H H6Q2 0.977498 -0.043315 0.077166 0.039000 Uiso calc U . R 1 . .
C C10A 0.7976(6) -0.3939(6) 0.1347(2) 0.054(2) Uani d U . G 1 . .
C C10B 0.8764(6) -0.4556(4) 0.1294(3) 0.069(3) Uani d U . G 1 . .
H H10B 0.892289 -0.505817 0.146140 0.083000 Uiso calc U . R 1 . .
C C10C 0.9321(5) -0.4436(5) 0.0995(3) 0.074(3) Uani d U . G 1 . .
H H10C 0.985932 -0.485722 0.095905 0.089000 Uiso calc U . R 1 . .
C C10D 0.9089(6) -0.3701(6) 0.0750(3) 0.068(3) Uani d U . G 1 . .
H H10D 0.946909 -0.361917 0.054580 0.082000 Uiso calc U . R 1 . .
C C10E 0.8301(6) -0.3085(5) 0.0803(2) 0.063(2) Uani d U . G 1 . .
H H10E 0.814243 -0.258208 0.063489 0.075000 Uiso calc U . R 1 . .
C C10F 0.7745(5) -0.3204(5) 0.1101(3) 0.059(2) Uani d U . G 1 . .
H H10F 0.720599 -0.278302 0.113723 0.071000 Uiso calc U . R 1 . .
C C10G 0.7015(8) -0.3393(6) 0.2071(3) 0.072(3) Uani d U . G 1 . .
C C10H 0.6503(8) -0.3480(6) 0.2397(4) 0.081(3) Uani d U . G 1 . .
H H10H 0.629148 -0.390082 0.242475 0.098000 Uiso calc U . R 1 . .
C C10I 0.6300(8) -0.2952(7) 0.2682(3) 0.088(3) Uani d U . G 1 . .
H H10I 0.594927 -0.301109 0.290519 0.105000 Uiso calc U . R 1 . .
C C10J 0.6609(8) -0.2336(7) 0.2642(3) 0.091(3) Uani d U . G 1 . .
H H10J 0.646975 -0.197508 0.283700 0.110000 Uiso calc U . R 1 . .
C C10K 0.7121(9) -0.2249(6) 0.2316(3) 0.093(3) Uani d U . G 1 . .
H H10K 0.733246 -0.182881 0.228838 0.111000 Uiso calc U . R 1 . .
C C10L 0.7324(8) -0.2778(7) 0.2031(3) 0.085(3) Uani d U . G 1 . .
H H10L 0.767468 -0.271855 0.180794 0.102000 Uiso calc U . R 1 . .
C C10M 0.6305(6) -0.4041(6) 0.1440(3) 0.065(2) Uani d U . G 1 . .
C C10N 0.5462(7) -0.3543(6) 0.1520(3) 0.075(3) Uani d U . G 1 . .
H H10N 0.537730 -0.322330 0.173261 0.090000 Uiso calc U . R 1 . .
C C10O 0.4744(5) -0.3511(6) 0.1288(3) 0.080(3) Uani d U . G 1 . .
H H10O 0.416786 -0.317008 0.134281 0.095000 Uiso calc U . R 1 . .
C C10P 0.4868(6) -0.3978(7) 0.0977(3) 0.078(3) Uani d U . G 1 . .
H H10P 0.437692 -0.395644 0.081829 0.094000 Uiso calc U . R 1 . .
C C10Q 0.5711(7) -0.4477(6) 0.0897(3) 0.075(3) Uani d U . G 1 . .
H H10Q 0.579541 -0.479604 0.068357 0.090000 Uiso calc U . R 1 . .
C C10R 0.6429(5) -0.4508(6) 0.1128(3) 0.073(3) Uani d U . G 1 . .
H H10R 0.700486 -0.484927 0.107337 0.087000 Uiso calc U . R 1 . .
C C10S 0.7755(7) -0.5055(4) 0.2021(3) 0.058(2) Uani d U . G 1 . .
C C10T 0.7572(7) -0.5702(5) 0.1936(3) 0.068(2) Uani d U . G 1 . .
H H10T 0.718679 -0.564296 0.170975 0.082000 Uiso calc U . R 1 . .
C C10U 0.7955(7) -0.6437(4) 0.2181(3) 0.076(3) Uani d U . G 1 . .
H H10U 0.783013 -0.688010 0.212283 0.091000 Uiso calc U . R 1 . .
C C10V 0.8519(7) -0.6524(4) 0.2512(3) 0.074(3) Uani d U . G 1 . .
H H10V 0.878014 -0.702663 0.267956 0.088000 Uiso calc U . R 1 . .
C C10W 0.8701(7) -0.5877(6) 0.2597(3) 0.073(3) Uani d U . G 1 . .
H H10W 0.908683 -0.593601 0.282321 0.087000 Uiso calc U . R 1 . .
C C10X 0.8319(7) -0.5142(5) 0.2352(3) 0.067(2) Uani d U . G 1 . .
H H10X 0.844349 -0.469885 0.241013 0.081000 Uiso calc U . R 1 . .
C C11 0.0839(18) 0.3350(17) 0.1986(8) 0.140(10) Uiso d . . . 1 . .
H H11A 0.022950 0.374657 0.197941 0.168000 Uiso calc U . R 1 . .
H H11B 0.081890 0.282330 0.196145 0.168000 Uiso calc U . R 1 . .
Cl Cl10 0.1436(5) 0.3640(5) 0.1579(2) 0.145(3) Uiso d . . . 1 . .
Cl Cl12 0.1406(7) 0.3305(6) 0.2437(3) 0.186(4) Uiso d . . . 1 . .

loop_
_atom_site_aniso_label
_atom_site_aniso_U_11
_atom_site_aniso_U_22
_atom_site_aniso_U_33
_atom_site_aniso_U_12
_atom_site_aniso_U_13
_atom_site_aniso_U_23
Au1 0.02432(19) 0.02151(18) 0.02042(18) -0.00957(15) -0.00207(14) -0.00233(14)
Au2 0.0306(2) 0.0217(2) 0.0250(2) -0.01046(17) -0.00097(16) -0.00181(15)
Au3 0.0408(2) 0.0275(2) 0.0246(2) -0.01468(19) -0.00242(17) -0.00600(16)
Au4 0.0309(2) 0.0291(2) 0.0270(2) -0.01724(18) -0.00345(16) -0.00150(16)
Au5 0.02224(19) 0.0249(2) 0.02277(19) -0.00904(16) -0.00268(15) -0.00111(15)
Au6 0.0297(2) 0.0249(2) 0.0253(2) -0.00711(17) 0.00202(16) -0.00248(16)
Au7 0.0342(2) 0.0310(2) 0.02022(19) -0.01303(18) -0.00144(16) -0.00119(16)
Au8 0.0321(2) 0.0321(2) 0.0236(2) -0.01536(18) -0.00715(16) -0.00158(16)
Au9 0.0232(2) 0.0274(2) 0.0271(2) -0.00845(16) -0.00130(15) -0.00224(16)
Au10 0.02414(19) 0.0265(2) 0.02199(19) -0.01070(16) 0.00042(15) -0.00356(15)
Au11 0.0265(2) 0.0265(2) 0.0256(2) -0.01241(17) -0.00132(15) -0.00071(16)
Au12 0.0295(2) 0.0235(2) 0.0256(2) -0.01085(17) -0.00344(16) 0.00016(15)
Au13 0.0275(2) 0.0230(2) 0.0265(2) -0.01020(16) -0.00222(15) -0.00546(15)
Cl1 0.0257(12) 0.0117(10) 0.0245(11) -0.0069(9) -0.0057(9) 0.0028(8)
Cl2 0.0637(19) 0.0404(16) 0.0234(13) -0.0254(14) -0.0057(12) -0.0185(11)
Cl3 0.0231(13) 0.0378(15) 0.0456(15) -0.0220(11) -0.0029(11) 0.0105(12)
Cl4 0.0176(11) 0.0345(14) 0.0384(14) -0.0179(10) 0.0012(10) -0.0040(11)
Cl5 0.0310(13) 0.0201(12) 0.0261(12) -0.0068(10) -0.0066(10) 0.0120(10)
Cl6 0.0304(12) 0.0183(11) 0.0231(11) -0.0142(10) 0.0049(9) -0.0094(9)
P1 0.0209(13) 0.0325(15) 0.0278(14) -0.0110(11) -0.0027(10) 0.0024(11)
P2 0.0302(15) 0.0333(16) 0.0346(16) -0.0079(13) 0.0109(12) -0.0046(12)
P3 0.0435(17) 0.0431(17) 0.0220(14) -0.0229(14) -0.0013(12) -0.0005(12)
P4 0.0379(16) 0.0439(18) 0.0283(15) -0.0225(14) -0.0134(12) 0.0032(13)
P5 0.0235(14) 0.0279(15) 0.0376(16) -0.0059(12) -0.0015(11) -0.0017(12)
P6 0.0263(14) 0.0328(15) 0.0229(13) -0.0136(12) 0.0006(10) -0.0013(11)
P10 0.0418(17) 0.0349(16) 0.0331(15) -0.0243(14) 0.0005(13) -0.0032(12)
F1A 0.091(7) 0.067(5) 0.222(12) -0.057(5) 0.059(7) -0.037(6)
F1B 0.072(6) 0.150(9) 0.119(7) -0.076(6) -0.029(5) 0.043(7)
F1C 0.126(8) 0.137(9) 0.082(6) -0.087(7) 0.046(5) -0.018(6)
F1D 0.108(7) 0.100(7) 0.082(6) -0.074(6) -0.050(5) 0.022(5)
F1E 0.217(12) 0.191(9) 0.137(9) -0.156(9) -0.123(9) 0.096(7)
F1F 0.169(10) 0.282(12) 0.087(8) -0.161(9) 0.012(7) -0.073(8)
F1G 0.096(6) 0.048(5) 0.220(12) -0.035(5) -0.005(7) -0.019(7)
F1H 0.159(10) 0.136(10) 0.136(8) -0.034(8) 0.000(7) -0.094(8)
F1I 0.201(11) 0.075(7) 0.156(9) -0.071(8) 0.082(9) -0.012(6)
F1J 0.060(6) 0.132(9) 0.184(9) -0.044(6) -0.035(6) -0.008(7)
F1K 0.063(6) 0.173(11) 0.210(10) -0.060(7) 0.034(7) -0.082(9)
F1L 0.058(5) 0.141(8) 0.158(10) -0.068(6) 0.015(6) -0.043(7)
F2A 0.158(10) 0.116(10) 0.149(9) -0.017(8) 0.036(8) -0.032(8)
F2B 0.117(9) 0.182(11) 0.102(7) -0.029(8) 0.064(7) -0.046(7)
F2C 0.147(10) 0.146(10) 0.244(14) -0.066(8) 0.090(9) -0.120(10)
F2D 0.140(9) 0.146(10) 0.145(10) -0.091(8) 0.026(7) 0.025(8)
F2E 0.231(14) 0.115(9) 0.205(12) -0.031(9) 0.102(10) 0.056(8)
F2F 0.220(14) 0.252(15) 0.200(12) -0.144(12) -0.094(10) 0.123(10)
F2G 0.220(14) 0.180(14) 0.238(14) -0.082(11) -0.039(11) 0.070(10)
F2H 0.117(8) 0.059(6) 0.156(10) 0.011(5) -0.075(7) -0.014(6)
F2I 0.122(9) 0.099(8) 0.210(11) 0.048(7) -0.089(8) -0.053(8)
F2J 0.161(11) 0.103(8) 0.254(13) -0.086(8) -0.077(10) 0.013(9)
F2K 0.099(7) 0.120(9) 0.263(14) -0.023(6) -0.080(8) -0.063(9)
F2L 0.259(15) 0.272(16) 0.165(10) -0.155(12) -0.012(10) -0.084(10)
F3A 0.242(12) 0.076(7) 0.128(9) -0.066(8) -0.044(9) 0.010(7)
F3B 0.205(12) 0.079(7) 0.068(5) -0.003(7) -0.010(6) -0.013(5)
F3C 0.159(9) 0.113(9) 0.146(10) 0.028(7) 0.017(8) -0.025(8)
F3D 0.192(11) 0.156(11) 0.108(9) -0.037(9) 0.051(8) 0.015(8)
F3E 0.211(12) 0.124(8) 0.105(8) -0.077(8) 0.077(8) -0.050(7)
F3F 0.199(10) 0.138(10) 0.110(9) -0.104(9) 0.072(8) -0.036(7)
F3G 0.103(7) 0.100(7) 0.089(6) -0.071(5) -0.024(5) -0.010(5)
F3H 0.156(9) 0.094(7) 0.095(7) -0.046(6) 0.004(6) -0.047(6)
F3I 0.148(9) 0.165(10) 0.095(7) -0.131(8) 0.010(6) -0.007(6)
F3J 0.221(12) 0.218(14) 0.147(11) -0.120(10) -0.001(10) 0.054(10)
F3K 0.223(13) 0.235(12) 0.095(8) -0.135(10) -0.083(9) 0.067(8)
F3L 0.209(13) 0.240(13) 0.121(11) 0.027(11) -0.045(10) 0.062(10)
F4A 0.090(6) 0.063(6) 0.130(8) -0.001(5) -0.026(6) -0.020(5)
F4B 0.095(7) 0.093(7) 0.183(10) -0.055(6) 0.039(7) -0.057(7)
F4C 0.147(9) 0.102(8) 0.082(6) -0.048(7) -0.019(6) -0.031(5)
F4D 0.104(8) 0.218(11) 0.148(9) -0.082(9) -0.072(7) 0.044(9)
F4E 0.097(9) 0.186(10) 0.300(15) -0.076(8) -0.044(9) -0.069(10)
F4F 0.070(7) 0.282(15) 0.149(9) -0.094(9) -0.018(6) -0.023(9)
F4G 0.102(7) 0.080(6) 0.097(6) -0.056(6) -0.032(5) 0.026(5)
F4H 0.117(7) 0.174(11) 0.165(11) -0.103(7) -0.053(7) 0.073(8)
F4I 0.252(13) 0.086(7) 0.170(11) -0.084(8) 0.025(11) -0.027(7)
F4J 0.223(11) 0.209(13) 0.101(9) -0.092(10) -0.062(8) -0.008(9)
F4K 0.318(17) 0.363(16) 0.151(13) -0.194(15) 0.003(13) 0.032(12)
F4L 0.212(13) 0.338(14) 0.114(10) -0.113(11) -0.005(10) -0.107(11)
F5A 0.063(5) 0.098(7) 0.137(8) -0.026(5) 0.011(5) -0.075(6)
F5B 0.182(11) 0.085(7) 0.171(10) -0.075(8) 0.056(8) -0.032(6)
F5C 0.121(8) 0.090(7) 0.179(9) -0.001(6) -0.083(7) -0.067(7)
F5D 0.048(5) 0.070(6) 0.157(9) 0.005(4) -0.047(5) -0.035(6)
F5E 0.043(4) 0.050(4) 0.072(5) 0.004(3) 0.011(4) -0.011(4)
F5F 0.070(5) 0.048(5) 0.070(5) 0.010(4) 0.004(4) 0.014(4)
F5G 0.085(5) 0.091(7) 0.089(7) -0.022(5) 0.042(5) -0.022(5)
F5H 0.128(8) 0.069(5) 0.117(8) -0.036(6) 0.052(7) -0.053(5)
F5I 0.140(8) 0.092(7) 0.052(5) 0.007(6) -0.004(5) -0.022(5)
F5J 0.237(12) 0.118(8) 0.121(8) -0.135(8) 0.074(8) -0.035(7)
F5K 0.220(12) 0.139(9) 0.111(8) -0.145(9) 0.029(8) -0.035(7)
F5L 0.210(11) 0.129(10) 0.156(11) -0.098(8) -0.015(8) 0.047(8)
F6A 0.091(7) 0.139(9) 0.101(6) -0.072(7) -0.009(5) -0.042(6)
F6B 0.137(8) 0.104(7) 0.169(10) -0.089(6) -0.076(8) 0.041(7)
F6C 0.126(8) 0.130(8) 0.176(10) -0.100(7) 0.089(7) -0.076(8)
F6D 0.140(9) 0.115(7) 0.038(4) -0.047(6) 0.009(5) -0.023(5)
F6E 0.147(8) 0.090(6) 0.058(6) -0.007(6) 0.022(6) 0.015(5)
F6F 0.128(7) 0.237(13) 0.055(6) -0.116(8) -0.006(6) 0.023(7)
F6G 0.151(9) 0.034(5) 0.122(7) -0.018(5) 0.021(6) 0.001(5)
F6H 0.104(7) 0.061(6) 0.126(8) -0.038(5) 0.012(6) -0.036(5)
F6I 0.083(6) 0.051(5) 0.174(10) -0.014(5) 0.068(6) -0.040(6)
F6J 0.122(8) 0.130(9) 0.094(6) -0.068(7) 0.069(5) -0.058(6)
F6K 0.113(7) 0.065(5) 0.119(8) -0.049(5) 0.079(6) -0.017(5)
F6L 0.060(5) 0.085(6) 0.130(8) 0.002(4) 0.054(5) 0.004(6)
C1A 0.025(5) 0.034(6) 0.031(5) -0.014(4) -0.004(4) 0.006(4)
C1B 0.029(5) 0.037(6) 0.028(5) -0.013(5) 0.002(4) 0.001(4)
C1C 0.037(5) 0.031(6) 0.028(4) -0.013(5) 0.004(4) -0.004(4)
C1D 0.069(8) 0.048(7) 0.029(5) -0.038(6) -0.006(5) 0.006(5)
C1E 0.069(8) 0.061(8) 0.043(5) -0.045(7) -0.017(5) 0.018(5)
C1F 0.054(7) 0.045(7) 0.039(5) -0.032(6) -0.019(5) 0.016(5)
C1G 0.058(7) 0.056(6) 0.044(6) -0.035(6) -0.002(5) 0.005(5)
C1H 0.146(12) 0.144(11) 0.042(7) -0.112(10) -0.034(6) 0.031(6)
C1I 0.028(5) 0.050(5) 0.028(5) -0.023(4) 0.002(4) -0.003(5)
C1J 0.046(6) 0.047(5) 0.036(6) -0.030(5) 0.005(5) 0.000(5)
C1K 0.073(6) 0.068(6) 0.041(7) -0.053(5) 0.011(6) -0.006(6)
C1L 0.068(6) 0.101(7) 0.042(7) -0.066(6) 0.016(6) -0.022(7)
C1M 0.052(6) 0.104(7) 0.053(8) -0.057(5) 0.006(6) -0.012(7)
C1N 0.029(5) 0.072(8) 0.051(7) -0.026(5) 0.005(5) -0.007(6)
C1O 0.093(7) 0.069(7) 0.079(8) -0.054(6) 0.018(8) -0.026(7)
C1P 0.054(7) 0.133(11) 0.135(11) -0.065(7) -0.003(8) -0.040(7)
C1Q 0.030(6) 0.030(6) 0.044(6) -0.008(5) -0.002(5) -0.002(5)
C2A 0.053(7) 0.057(6) 0.044(7) -0.032(6) 0.019(5) -0.016(5)
C2B 0.074(10) 0.068(8) 0.087(10) -0.042(7) 0.052(8) -0.035(7)
C2C 0.099(10) 0.102(8) 0.080(10) -0.068(7) 0.058(8) -0.053(7)
C2D 0.078(10) 0.133(9) 0.044(8) -0.078(8) 0.022(7) -0.029(7)
C2E 0.054(8) 0.114(8) 0.052(7) -0.047(7) 0.003(6) 0.010(6)
C2F 0.060(8) 0.071(7) 0.039(6) -0.031(7) 0.001(5) 0.002(6)
C2G 0.119(12) 0.135(11) 0.113(11) -0.057(8) 0.073(7) -0.078(10)
C2H 0.107(13) 0.144(11) 0.105(12) -0.053(11) 0.012(9) 0.055(9)
C2I 0.031(5) 0.029(5) 0.048(7) -0.004(4) 0.013(4) -0.004(5)
C2J 0.045(7) 0.033(6) 0.080(10) 0.005(5) -0.005(6) -0.015(6)
C2K 0.069(9) 0.039(6) 0.127(14) 0.000(6) -0.026(9) -0.006(7)
C2L 0.049(7) 0.027(6) 0.085(10) 0.001(5) 0.005(6) 0.006(6)
C2M 0.044(6) 0.024(5) 0.059(7) -0.008(4) 0.007(5) 0.004(5)
C2N 0.043(6) 0.028(5) 0.052(7) -0.008(5) 0.007(5) -0.005(5)
C2O 0.098(13) 0.047(8) 0.170(15) -0.002(7) -0.053(8) -0.004(7)
C2P 0.087(9) 0.074(9) 0.141(11) -0.040(7) -0.037(9) 0.005(10)
C2Q 0.032(6) 0.037(7) 0.041(6) -0.007(5) 0.003(5) 0.001(5)
C3A 0.051(7) 0.056(6) 0.036(6) -0.031(6) 0.003(5) -0.016(5)
C3B 0.076(9) 0.051(6) 0.038(6) -0.026(6) 0.007(6) -0.015(5)
C3C 0.068(9) 0.068(6) 0.049(6) -0.017(6) -0.001(6) -0.028(5)
C3D 0.091(12) 0.075(8) 0.067(8) -0.037(8) 0.026(8) -0.038(6)
C3E 0.125(14) 0.068(8) 0.083(8) -0.049(8) 0.056(9) -0.036(6)
C3F 0.111(13) 0.060(8) 0.058(7) -0.053(8) 0.041(8) -0.024(6)
C3G 0.153(12) 0.065(7) 0.062(7) -0.005(7) 0.002(9) -0.037(6)
C3H 0.154(13) 0.097(12) 0.088(10) -0.053(10) 0.059(9) -0.028(7)
C3I 0.045(7) 0.044(6) 0.025(5) -0.027(5) 0.005(4) 0.003(4)
C3J 0.046(7) 0.039(6) 0.035(6) -0.021(5) 0.007(5) -0.010(4)
C3K 0.036(6) 0.044(6) 0.050(6) -0.022(5) 0.010(4) -0.004(5)
C3L 0.077(10) 0.053(8) 0.059(7) -0.040(7) -0.004(6) 0.013(6)
C3M 0.132(15) 0.094(11) 0.082(9) -0.089(11) -0.053(10) 0.050(9)
C3N 0.107(13) 0.096(11) 0.051(7) -0.079(10) -0.037(8) 0.030(7)
C3O 0.083(9) 0.085(9) 0.053(7) -0.057(7) 0.008(5) -0.014(5)
C3P 0.153(14) 0.143(13) 0.108(12) -0.084(10) -0.064(10) 0.076(9)
C3Q 0.054(7) 0.064(8) 0.024(6) -0.037(6) -0.006(5) -0.002(5)
C4A 0.042(6) 0.054(7) 0.033(6) -0.021(5) -0.009(5) 0.000(5)
C4B 0.046(6) 0.054(6) 0.030(6) -0.021(5) -0.011(5) 0.005(5)
C4C 0.048(6) 0.055(6) 0.049(7) -0.016(5) -0.009(5) 0.006(5)
C4D 0.048(6) 0.062(8) 0.061(9) -0.017(6) -0.015(6) 0.010(6)
C4E 0.040(5) 0.064(7) 0.074(10) -0.017(5) -0.024(6) 0.010(7)
C4F 0.043(6) 0.058(7) 0.067(9) -0.023(5) -0.018(6) 0.010(7)
C4G 0.057(7) 0.060(7) 0.080(7) -0.017(5) -0.010(6) -0.006(6)
C4H 0.047(7) 0.123(12) 0.135(12) -0.045(9) -0.034(6) 0.013(9)
C4I 0.043(7) 0.055(7) 0.034(5) -0.025(6) -0.012(5) -0.009(5)
C4J 0.036(6) 0.046(6) 0.049(6) -0.018(5) -0.010(5) -0.004(5)
C4K 0.047(8) 0.068(8) 0.075(7) -0.032(7) -0.013(6) -0.020(6)
C4L 0.090(12) 0.129(14) 0.076(7) -0.078(11) 0.004(8) -0.048(7)
C4M 0.159(17) 0.209(18) 0.055(7) -0.151(16) 0.002(9) -0.035(8)
C4N 0.140(16) 0.166(16) 0.030(6) -0.130(15) -0.020(8) 0.010(8)
C4O 0.106(9) 0.077(8) 0.109(8) -0.064(8) -0.032(8) -0.008(7)
C4P 0.224(15) 0.259(18) 0.086(10) -0.175(14) -0.026(12) -0.041(10)
C4Q 0.050(7) 0.058(7) 0.028(6) -0.033(5) -0.009(5) 0.010(5)
C5A 0.025(5) 0.040(5) 0.034(6) -0.010(4) 0.004(4) 0.000(4)
C5B 0.025(5) 0.035(5) 0.045(7) -0.002(4) -0.003(4) 0.000(5)
C5C 0.030(5) 0.049(6) 0.050(7) -0.010(4) -0.001(5) -0.008(5)
C5D 0.030(5) 0.044(5) 0.051(7) -0.005(4) -0.002(5) -0.005(5)
C5E 0.027(5) 0.043(5) 0.044(6) -0.008(4) 0.003(4) -0.002(5)
C5F 0.030(5) 0.039(6) 0.045(7) -0.010(4) 0.007(4) -0.002(5)
C5G 0.047(6) 0.049(7) 0.086(9) -0.008(5) -0.011(5) -0.021(6)
C5H 0.041(6) 0.049(6) 0.059(7) -0.004(5) -0.013(5) -0.005(5)
C5I 0.019(5) 0.027(5) 0.042(5) -0.003(4) -0.004(4) -0.001(4)
C5J 0.039(7) 0.032(5) 0.043(6) 0.004(5) 0.000(5) -0.002(5)
C5K 0.037(6) 0.038(6) 0.054(6) 0.001(5) -0.004(5) -0.008(5)
C5L 0.028(6) 0.043(7) 0.066(6) -0.009(5) -0.011(5) -0.009(5)
C5M 0.037(7) 0.049(6) 0.062(6) -0.025(5) -0.007(5) -0.007(5)
C5N 0.038(6) 0.049(6) 0.044(6) -0.026(5) -0.004(5) -0.003(5)
C5O 0.076(7) 0.049(7) 0.063(6) -0.012(6) 0.006(6) -0.017(5)
C5P 0.146(13) 0.093(10) 0.094(10) -0.095(9) 0.026(8) -0.018(6)
C5Q 0.022(5) 0.028(6) 0.039(6) -0.006(4) 0.008(4) 0.003(5)
C6A 0.031(5) 0.033(6) 0.036(5) -0.010(4) 0.004(4) -0.011(4)
C6B 0.039(6) 0.039(6) 0.032(5) -0.015(5) -0.002(4) -0.002(5)
C6C 0.039(6) 0.042(6) 0.038(5) -0.011(5) -0.003(4) -0.014(4)
C6D 0.044(6) 0.044(7) 0.034(5) -0.009(5) -0.012(5) -0.007(5)
C6E 0.050(7) 0.053(7) 0.031(4) -0.016(5) 0.005(4) -0.021(4)
C6F 0.037(6) 0.036(6) 0.033(5) -0.009(5) 0.007(4) -0.015(4)
C6G 0.062(7) 0.095(9) 0.049(7) -0.045(6) -0.012(5) 0.002(6)
C6H 0.078(8) 0.089(8) 0.031(5) -0.040(6) -0.008(6) -0.007(5)
C6I 0.017(5) 0.027(5) 0.034(5) -0.007(4) -0.002(4) 0.004(4)
C6J 0.026(5) 0.031(5) 0.047(7) -0.011(4) 0.000(4) -0.002(4)
C6K 0.031(6) 0.027(5) 0.057(7) -0.010(4) 0.004(4) 0.001(4)
C6L 0.035(6) 0.029(5) 0.049(7) -0.011(5) 0.005(4) 0.009(4)
C6M 0.034(6) 0.036(5) 0.050(7) -0.012(4) 0.011(5) 0.001(5)
C6N 0.034(6) 0.029(5) 0.038(6) -0.009(4) 0.005(4) -0.004(4)
C6O 0.055(7) 0.033(6) 0.110(10) -0.010(6) 0.021(6) -0.015(5)
C6P 0.063(7) 0.038(6) 0.075(8) -0.021(5) 0.038(5) -0.007(5)
C6Q 0.030(6) 0.031(6) 0.038(6) -0.012(5) 0.007(4) -0.004(5)
C10A 0.058(4) 0.058(4) 0.059(4) -0.038(3) 0.011(4) -0.009(3)
C10B 0.073(4) 0.066(4) 0.071(4) -0.031(4) 0.021(4) -0.010(4)
C10C 0.078(4) 0.070(4) 0.072(4) -0.028(4) 0.023(4) -0.009(4)
C10D 0.072(4) 0.070(4) 0.068(4) -0.034(4) 0.017(4) -0.007(4)
C10E 0.062(4) 0.068(4) 0.065(4) -0.036(4) 0.008(4) -0.002(4)
C10F 0.058(4) 0.065(4) 0.061(4) -0.034(4) 0.008(4) -0.003(4)
C10G 0.090(5) 0.077(4) 0.070(4) -0.049(4) 0.018(4) -0.030(4)
C10H 0.095(5) 0.087(5) 0.077(5) -0.045(4) 0.021(4) -0.031(4)
C10I 0.102(5) 0.088(5) 0.081(5) -0.039(4) 0.023(4) -0.031(4)
C10J 0.111(5) 0.084(5) 0.084(5) -0.037(4) 0.025(4) -0.029(4)
C10K 0.116(5) 0.085(5) 0.088(5) -0.045(4) 0.025(4) -0.029(4)
C10L 0.106(5) 0.082(5) 0.083(5) -0.049(4) 0.024(4) -0.029(4)
C10M 0.071(4) 0.070(4) 0.067(4) -0.038(4) -0.004(4) -0.015(4)
C10N 0.077(4) 0.080(5) 0.072(4) -0.031(4) 0.000(4) -0.018(4)
C10O 0.078(4) 0.084(5) 0.075(5) -0.026(4) 0.000(4) -0.017(4)
C10P 0.078(4) 0.083(5) 0.077(5) -0.032(4) -0.003(4) -0.015(4)
C10Q 0.077(4) 0.078(5) 0.075(4) -0.033(4) -0.003(4) -0.018(4)
C10R 0.076(4) 0.075(4) 0.072(4) -0.033(4) -0.003(4) -0.017(4)
C10S 0.069(4) 0.045(4) 0.071(4) -0.035(3) -0.018(4) -0.003(4)
C10T 0.078(4) 0.050(4) 0.082(4) -0.032(4) -0.024(4) -0.004(4)
C10U 0.085(5) 0.054(4) 0.089(5) -0.029(4) -0.023(4) -0.002(4)
C10V 0.083(5) 0.054(4) 0.084(5) -0.029(4) -0.020(4) 0.000(4)
C10W 0.085(5) 0.056(4) 0.079(4) -0.029(4) -0.021(4) -0.001(4)
C10X 0.080(4) 0.052(4) 0.074(4) -0.031(4) -0.021(4) -0.002(4)

loop_
_atom_type_symbol
_atom_type_description
_atom_type_scat_dispersion_real
_atom_type_scat_dispersion_imag
_atom_type_scat_source
C C 0.0033 0.0016 'International Tables Vol C Tables 4.2.6.8 and 6.1.1.4'
H H 0.0000 0.0000 'International Tables Vol C Tables 4.2.6.8 and 6.1.1.4'
Au Au -2.0133 8.8022 'International Tables Vol C Tables 4.2.6.8 and 6.1.1.4'
Cl Cl 0.1484 0.1585 'International Tables Vol C Tables 4.2.6.8 and 6.1.1.4'
F F 0.0171 0.0103 'International Tables Vol C Tables 4.2.6.8 and 6.1.1.4'
P P 0.1023 0.0942 'International Tables Vol C Tables 4.2.6.8 and 6.1.1.4'

loop_
_geom_angle_atom_site_label_1
_geom_angle_atom_site_label_2
_geom_angle_atom_site_label_3
_geom_angle_site_symmetry_1
_geom_angle_site_symmetry_3
_geom_angle
_geom_angle_publ_flag
Au3 Au1 Au4 . . 64.043(15) ?
Au3 Au1 Au12 . . 115.813(18) ?
Au4 Au1 Au12 . . 116.898(18) ?
Au3 Au1 Au13 . . 179.57(2) ?
Au4 Au1 Au13 . . 115.886(18) ?
Au12 Au1 Au13 . . 63.807(14) ?
Au3 Au1 Au11 . . 116.314(18) ?
Au4 Au1 Au11 . . 179.19(2) ?
Au12 Au1 Au11 . . 63.691(14) ?
Au13 Au1 Au11 . . 63.763(14) ?
Au3 Au1 Au2 . . 64.530(15) ?
Au4 Au1 Au2 . . 63.902(15) ?
Au12 Au1 Au2 . . 179.19(2) ?
Au13 Au1 Au2 . . 115.852(17) ?
Au11 Au1 Au2 . . 115.508(18) ?
Au3 Au1 Au6 . . 62.675(15) ?
Au4 Au1 Au6 . . 116.459(18) ?
Au12 Au1 Au6 . . 115.788(18) ?
Au13 Au1 Au6 . . 117.631(18) ?
Au11 Au1 Au6 . . 63.412(15) ?
Au2 Au1 Au6 . . 63.638(15) ?
Au3 Au1 Au5 . . 117.989(18) ?
Au4 Au1 Au5 . . 115.919(18) ?
Au12 Au1 Au5 . . 116.108(17) ?
Au13 Au1 Au5 . . 62.438(14) ?
Au11 Au1 Au5 . . 63.276(14) ?
Au2 Au1 Au5 . . 63.192(14) ?
Au6 Au1 Au5 . . 65.757(14) ?
Au3 Au1 Au9 . . 116.257(18) ?
Au4 Au1 Au9 . . 63.828(15) ?
Au12 Au1 Au9 . . 62.725(15) ?
Au13 Au1 Au9 . . 63.425(14) ?
Au11 Au1 Au9 . . 116.335(18) ?
Au2 Au1 Au9 . . 117.866(18) ?
Au6 Au1 Au9 . . 177.836(19) ?
Au5 Au1 Au9 . . 116.197(17) ?
Au3 Au1 Au10 . . 116.479(18) ?
Au4 Au1 Au10 . . 63.074(14) ?
Au12 Au1 Au10 . . 117.897(18) ?
Au13 Au1 Au10 . . 63.717(14) ?
Au11 Au1 Au10 . . 116.205(17) ?
Au2 Au1 Au10 . . 62.249(14) ?
Au6 Au1 Au10 . . 116.477(17) ?
Au5 Au1 Au10 . . 61.844(14) ?
Au9 Au1 Au10 . . 65.645(14) ?
Au3 Au1 Au7 . . 63.673(15) ?
Au4 Au1 Au7 . . 117.995(17) ?
Au12 Au1 Au7 . . 62.932(15) ?
Au13 Au1 Au7 . . 116.143(18) ?
Au11 Au1 Au7 . . 62.718(14) ?
Au2 Au1 Au7 . . 116.901(18) ?
Au6 Au1 Au7 . . 62.048(14) ?
Au5 Au1 Au7 . . 116.589(18) ?
Au9 Au1 Au7 . . 115.835(18) ?
Au10 Au1 Au7 . . 178.38(2) ?
Au3 Au1 Au8 . . 63.541(15) ?
Au4 Au1 Au8 . . 62.329(14) ?
Au12 Au1 Au8 . . 64.064(14) ?
Au13 Au1 Au8 . . 116.035(18) ?
Au11 Au1 Au8 . . 118.472(18) ?
Au2 Au1 Au8 . . 116.656(17) ?
Au6 Au1 Au8 . . 116.816(18) ?
Au5 Au1 Au8 . . 177.24(2) ?
Au9 Au1 Au8 . . 61.248(15) ?
Au10 Au1 Au8 . . 115.504(18) ?
Au7 Au1 Au8 . . 66.069(15) ?
Cl1 Au2 Au1 . . 165.38(6) ?
Cl1 Au2 Au10 . . 122.62(6) ?
Au1 Au2 Au10 . . 59.130(14) ?
Cl1 Au2 Au5 . . 108.69(5) ?
Au1 Au2 Au5 . . 58.506(13) ?
Au10 Au2 Au5 . . 59.289(13) ?
Cl1 Au2 Au6 . . 110.77(6) ?
Au1 Au2 Au6 . . 58.266(14) ?
Au10 Au2 Au6 . . 109.326(17) ?
Au5 Au2 Au6 . . 62.256(14) ?
Cl1 Au2 Au4 . . 136.66(6) ?
Au1 Au2 Au4 . . 57.835(13) ?
Au10 Au2 Au4 . . 60.007(14) ?
Au5 Au2 Au4 . . 107.110(16) ?
Au6 Au2 Au4 . . 107.064(17) ?
Cl1 Au2 Au3 . . 127.60(6) ?
Au1 Au2 Au3 . . 57.396(13) ?
Au10 Au2 Au3 . . 107.955(17) ?
Au5 Au2 Au3 . . 108.045(16) ?
Au6 Au2 Au3 . . 58.610(14) ?
Au4 Au2 Au3 . . 59.639(14) ?
Cl2 Au3 Au1 . . 162.37(7) ?
Cl2 Au3 Au6 . . 128.44(8) ?
Au1 Au3 Au6 . . 59.100(14) ?
Cl2 Au3 Au8 . . 104.88(8) ?
Au1 Au3 Au8 . . 58.914(14) ?
Au6 Au3 Au8 . . 109.914(17) ?
Cl2 Au3 Au7 . . 109.14(7) ?
Au1 Au3 Au7 . . 58.762(14) ?
Au6 Au3 Au7 . . 59.295(14) ?
Au8 Au3 Au7 . . 62.767(15) ?
Cl2 Au3 Au4 . . 121.85(8) ?
Au1 Au3 Au4 . . 58.107(14) ?
Au6 Au3 Au4 . . 108.559(17) ?
Au8 Au3 Au4 . . 58.927(14) ?
Au7 Au3 Au4 . . 108.888(17) ?
Cl2 Au3 Au2 . . 139.01(7) ?
Au1 Au3 Au2 . . 58.073(13) ?
Au6 Au3 Au2 . . 60.296(14) ?
Au8 Au3 Au2 . . 107.620(17) ?
Au7 Au3 Au2 . . 107.611(16) ?
Au4 Au3 Au2 . . 59.813(14) ?
Cl3 Au4 Au1 . . 165.13(7) ?
Cl3 Au4 Au8 . . 129.99(6) ?
Au1 Au4 Au8 . . 59.403(14) ?
Cl3 Au4 Au10 . . 106.45(7) ?
Au1 Au4 Au10 . . 58.931(13) ?
Au8 Au4 Au10 . . 109.617(17) ?
Cl3 Au4 Au3 . . 135.29(8) ?
Au1 Au4 Au3 . . 57.850(14) ?
Au8 Au4 Au3 . . 60.488(15) ?
Au10 Au4 Au3 . . 107.941(17) ?
Cl3 Au4 Au2 . . 118.51(6) ?
Au1 Au4 Au2 . . 58.263(14) ?
Au8 Au4 Au2 . . 109.466(17) ?
Au10 Au4 Au2 . . 59.079(13) ?
Au3 Au4 Au2 . . 60.547(14) ?
Cl3 Au4 Au9 . . 114.11(7) ?
Au1 Au4 Au9 . . 58.403(14) ?
Au8 Au4 Au9 . . 58.571(14) ?
Au10 Au4 Au9 . . 62.336(14) ?
Au3 Au4 Au9 . . 106.803(17) ?
Au2 Au4 Au9 . . 108.595(16) ?
P1 Au5 Au1 . . 159.78(7) ?
P1 Au5 Au10 . . 132.99(7) ?
Au1 Au5 Au10 . . 59.230(13) ?
P1 Au5 Au13 . . 138.96(7) ?
Au1 Au5 Au13 . . 58.562(13) ?
Au10 Au5 Au13 . . 61.487(14) ?
P1 Au5 Au2 . . 110.67(7) ?
Au1 Au5 Au2 . . 58.302(13) ?
Au10 Au5 Au2 . . 59.756(13) ?
Au13 Au5 Au2 . . 108.509(16) ?
P1 Au5 Au11 . . 116.64(7) ?
Au1 Au5 Au11 . . 58.232(13) ?
Au10 Au5 Au11 . . 109.703(16) ?
Au13 Au5 Au11 . . 60.727(14) ?
Au2 Au5 Au11 . . 107.347(16) ?
P1 Au5 Au6 . . 102.93(7) ?
Au1 Au5 Au6 . . 57.106(13) ?
Au10 Au5 Au6 . . 107.227(16) ?
Au13 Au5 Au6 . . 107.227(16) ?
Au2 Au5 Au6 . . 59.162(13) ?
Au11 Au5 Au6 . . 58.909(13) ?
P2 Au6 Au1 . . 159.56(8) ?
P2 Au6 Au7 . . 138.41(8) ?
Au1 Au6 Au7 . . 59.151(14) ?
P2 Au6 Au3 . . 134.35(8) ?
Au1 Au6 Au3 . . 58.225(14) ?
Au7 Au6 Au3 . . 61.160(14) ?
P2 Au6 Au11 . . 116.73(8) ?
Au1 Au6 Au11 . . 58.181(14) ?
Au7 Au6 Au11 . . 60.005(14) ?
Au3 Au6 Au11 . . 108.193(17) ?
P2 Au6 Au2 . . 110.39(8) ?
Au1 Au6 Au2 . . 58.096(14) ?
Au7 Au6 Au2 . . 109.712(18) ?
Au3 Au6 Au2 . . 61.094(14) ?
Au11 Au6 Au2 . . 106.737(17) ?
P2 Au6 Au5 . . 102.71(8) ?
Au1 Au6 Au5 . . 57.137(13) ?
Au7 Au6 Au5 . . 107.146(17) ?
Au3 Au6 Au5 . . 107.103(17) ?
Au11 Au6 Au5 . . 58.744(13) ?
Au2 Au6 Au5 . . 58.582(13) ?
P3 Au7 Au1 . . 158.99(8) ?
P3 Au7 Au6 . . 136.80(8) ?
Au1 Au7 Au6 . . 58.801(14) ?
P3 Au7 Au11 . . 137.48(8) ?
Au1 Au7 Au11 . . 58.354(13) ?
Au6 Au7 Au11 . . 60.815(14) ?
P3 Au7 Au12 . . 113.36(8) ?
Au1 Au7 Au12 . . 58.060(14) ?
Au6 Au7 Au12 . . 108.920(17) ?
Au11 Au7 Au12 . . 60.545(14) ?
P3 Au7 Au3 . . 113.92(8) ?
Au1 Au7 Au3 . . 57.565(14) ?
Au6 Au7 Au3 . . 59.546(14) ?
Au11 Au7 Au3 . . 107.566(17) ?
Au12 Au7 Au3 . . 106.746(18) ?
P3 Au7 Au8 . . 101.95(8) ?
Au1 Au7 Au8 . . 57.046(13) ?
Au6 Au7 Au8 . . 106.755(17) ?
Au11 Au7 Au8 . . 107.296(17) ?
Au12 Au7 Au8 . . 59.407(14) ?
Au3 Au7 Au8 . . 58.573(14) ?
P4 Au8 Au1 . . 160.58(8) ?
P4 Au8 Au9 . . 131.82(9) ?
Au1 Au8 Au9 . . 59.129(14) ?
P4 Au8 Au4 . . 139.04(8) ?
Au1 Au8 Au4 . . 58.268(13) ?
Au9 Au8 Au4 . . 61.671(15) ?
P4 Au8 Au3 . . 118.27(9) ?
Au1 Au8 Au3 . . 57.545(14) ?
Au9 Au8 Au3 . . 109.309(17) ?
Au4 Au8 Au3 . . 60.585(14) ?
P4 Au8 Au12 . . 111.11(8) ?
Au1 Au8 Au12 . . 57.421(13) ?
Au9 Au8 Au12 . . 59.756(14) ?
Au4 Au8 Au12 . . 107.859(16) ?
Au3 Au8 Au12 . . 105.529(17) ?
P4 Au8 Au7 . . 104.06(8) ?
Au1 Au8 Au7 . . 56.885(13) ?
Au9 Au8 Au7 . . 106.600(16) ?
Au4 Au8 Au7 . . 106.949(17) ?
Au3 Au8 Au7 . . 58.660(14) ?
Au12 Au8 Au7 . . 57.821(14) ?
P5 Au9 Au1 . . 160.86(7) ?
P5 Au9 Au8 . . 134.57(7) ?
Au1 Au9 Au8 . . 59.622(14) ?
P5 Au9 Au12 . . 136.16(8) ?
Au1 Au9 Au12 . . 58.315(14) ?
Au8 Au9 Au12 . . 61.966(14) ?
P5 Au9 Au13 . . 114.17(7) ?
Au1 Au9 Au13 . . 58.071(13) ?
Au8 Au9 Au13 . . 110.082(17) ?
Au12 Au9 Au13 . . 60.492(14) ?
P5 Au9 Au4 . . 114.45(8) ?
Au1 Au9 Au4 . . 57.769(14) ?
Au8 Au9 Au4 . . 59.758(14) ?
Au12 Au9 Au4 . . 108.089(17) ?
Au13 Au9 Au4 . . 106.554(16) ?
P5 Au9 Au10 . . 103.55(7) ?
Au1 Au9 Au10 . . 57.317(13) ?
Au8 Au9 Au10 . . 107.380(17) ?
Au12 Au9 Au10 . . 107.300(16) ?
Au13 Au9 Au10 . . 59.199(13) ?
Au4 Au9 Au10 . . 58.403(13) ?
P6 Au10 Au1 . . 159.43(7) ?
P6 Au10 Au5 . . 132.39(7) ?
Au1 Au10 Au5 . . 58.927(13) ?
P6 Au10 Au2 . . 139.93(7) ?
Au1 Au10 Au2 . . 58.621(13) ?
Au5 Au10 Au2 . . 60.955(14) ?
P6 Au10 Au4 . . 117.96(7) ?
Au1 Au10 Au4 . . 57.995(13) ?
Au5 Au10 Au4 . . 109.133(17) ?
Au2 Au10 Au4 . . 60.914(14) ?
P6 Au10 Au13 . . 110.01(7) ?
Au1 Au10 Au13 . . 57.782(13) ?
Au5 Au10 Au13 . . 59.484(13) ?
Au2 Au10 Au13 . . 107.878(17) ?
Au4 Au10 Au13 . . 106.811(16) ?
P6 Au10 Au9 . . 102.83(7) ?
Au1 Au10 Au9 . . 57.038(13) ?
Au5 Au10 Au9 . . 106.755(16) ?
Au2 Au10 Au9 . . 107.614(16) ?
Au4 Au10 Au9 . . 59.261(14) ?
Au13 Au10 Au9 . . 58.658(13) ?
Cl4 Au11 Au1 . . 162.53(6) ?
Cl4 Au11 Au7 . . 123.71(6) ?
Au1 Au11 Au7 . . 58.928(14) ?
Cl4 Au11 Au5 . . 107.83(6) ?
Au1 Au11 Au5 . . 58.492(13) ?
Au7 Au11 Au5 . . 109.368(17) ?
Cl4 Au11 Au6 . . 106.64(6) ?
Au1 Au11 Au6 . . 58.407(14) ?
Au7 Au11 Au6 . . 59.181(14) ?
Au5 Au11 Au6 . . 62.347(14) ?
Cl4 Au11 Au12 . . 139.44(6) ?
Au1 Au11 Au12 . . 57.969(14) ?
Au7 Au11 Au12 . . 59.780(14) ?
Au5 Au11 Au12 . . 107.457(16) ?
Au6 Au11 Au12 . . 107.021(16) ?
Cl4 Au11 Au13 . . 126.93(6) ?
Au1 Au11 Au13 . . 58.034(13) ?
Au7 Au11 Au13 . . 108.245(17) ?
Au5 Au11 Au13 . . 59.007(13) ?
Au6 Au11 Au13 . . 108.585(16) ?
Au12 Au11 Au13 . . 59.977(14) ?
Cl5 Au12 Au1 . . 163.66(7) ?
Cl5 Au12 Au9 . . 127.00(6) ?
Au1 Au12 Au9 . . 58.960(14) ?
Cl5 Au12 Au7 . . 106.35(7) ?
Au1 Au12 Au7 . . 59.009(14) ?
Au9 Au12 Au7 . . 109.416(17) ?
Cl5 Au12 Au11 . . 122.87(6) ?
Au1 Au12 Au11 . . 58.340(13) ?
Au9 Au12 Au11 . . 108.743(17) ?
Au7 Au12 Au11 . . 59.675(14) ?
Cl5 Au12 Au13 . . 137.92(7) ?
Au1 Au12 Au13 . . 58.198(13) ?
Au9 Au12 Au13 . . 60.297(13) ?
Au7 Au12 Au13 . . 108.273(17) ?
Au11 Au12 Au13 . . 60.116(13) ?
Cl5 Au12 Au8 . . 109.71(6) ?
Au1 Au12 Au8 . . 58.516(13) ?
Au9 Au12 Au8 . . 58.278(14) ?
Au7 Au12 Au8 . . 62.772(15) ?
Au11 Au12 Au8 . . 109.250(17) ?
Au13 Au12 Au8 . . 107.000(16) ?
Cl6 Au13 Au1 . . 160.59(6) ?
Cl6 Au13 Au5 . . 127.96(6) ?
Au1 Au13 Au5 . . 58.999(13) ?
Cl6 Au13 Au9 . . 104.02(6) ?
Au1 Au13 Au9 . . 58.503(13) ?
Au5 Au13 Au9 . . 109.188(16) ?
Cl6 Au13 Au12 . . 122.92(6) ?
Au1 Au13 Au12 . . 57.995(13) ?
Au5 Au13 Au12 . . 108.407(17) ?
Au9 Au13 Au12 . . 59.211(13) ?
Cl6 Au13 Au11 . . 140.89(6) ?
Au1 Au13 Au11 . . 58.203(13) ?
Au5 Au13 Au11 . . 60.265(13) ?
Au9 Au13 Au11 . . 107.705(16) ?
Au12 Au13 Au11 . . 59.907(14) ?
Cl6 Au13 Au10 . . 107.35(6) ?
Au1 Au13 Au10 . . 58.500(13) ?
Au5 Au13 Au10 . . 59.029(13) ?
Au9 Au13 Au10 . . 62.143(13) ?
Au12 Au13 Au10 . . 108.616(16) ?
Au11 Au13 Au10 . . 107.396(16) ?
C1I P1 C1A . . 105.6(3) ?
C1I P1 C1Q . . 105.2(4) ?
C1A P1 C1Q . . 103.9(5) ?
C1I P1 Au5 . . 115.4(3) ?
C1A P1 Au5 . . 112.5(2) ?
C1Q P1 Au5 . . 113.2(4) ?
C2Q P2 C2A . . 104.1(5) ?
C2Q P2 C2I . . 105.5(5) ?
C2A P2 C2I . . 103.9(4) ?
C2Q P2 Au6 . . 114.0(4) ?
C2A P2 Au6 . . 115.0(3) ?
C2I P2 Au6 . . 113.3(3) ?
C3A P3 C3Q . . 102.9(5) ?
C3A P3 C3I . . 104.9(4) ?
C3Q P3 C3I . . 106.5(5) ?
C3A P3 Au7 . . 113.3(3) ?
C3Q P3 Au7 . . 111.8(4) ?
C3I P3 Au7 . . 116.3(3) ?
C4I P4 C4Q . . 105.7(5) ?
C4I P4 C4A . . 104.2(4) ?
C4Q P4 C4A . . 106.0(5) ?
C4I P4 Au8 . . 116.4(3) ?
C4Q P4 Au8 . . 110.6(4) ?
C4A P4 Au8 . . 113.3(3) ?
C5Q P5 C5I . . 105.9(4) ?
C5Q P5 C5A . . 103.5(4) ?
C5I P5 C5A . . 107.5(3) ?
C5Q P5 Au9 . . 111.5(4) ?
C5I P5 Au9 . . 115.2(3) ?
C5A P5 Au9 . . 112.4(3) ?
C6I P6 C6Q . . 104.9(4) ?
C6I P6 C6A . . 104.9(3) ?
C6Q P6 C6A . . 104.0(4) ?
C6I P6 Au10 . . 117.5(2) ?
C6Q P6 Au10 . . 111.6(4) ?
C6A P6 Au10 . . 112.8(2) ?
C10G P10 C10M . . 114.6(6) ?
C10G P10 C10S . . 106.5(5) ?
C10M P10 C10S . . 110.4(5) ?
C10G P10 C10A . . 111.0(5) ?
C10M P10 C10A . . 105.1(5) ?
C10S P10 C10A . . 109.2(5) ?
C1B C1A C1F . . 120.000000 ?
C1B C1A P1 . . 118.1(4) ?
C1F C1A P1 . . 121.9(4) ?
C1C C1B C1A . . 120.000000 ?
C1D C1C C1B . . 120.000000 ?
C1D C1C C1G . . 119.8(6) ?
C1B C1C C1G . . 120.2(6) ?
C1C C1D C1E . . 120.000000 ?
C1D C1E C1F . . 120.000000 ?
C1D C1E C1H . . 119.2(7) ?
C1F C1E C1H . . 120.8(7) ?
C1E C1F C1A . . 120.000000 ?
F1A C1G F1B . . 107.1(10) ?
F1A C1G F1C . . 107.4(10) ?
F1B C1G F1C . . 103.1(10) ?
F1A C1G C1C . . 112.8(9) ?
F1B C1G C1C . . 113.0(8) ?
F1C C1G C1C . . 112.8(9) ?
F1D C1H F1F . . 106.3(11) ?
F1D C1H F1E . . 104.2(11) ?
F1F C1H F1E . . 109.4(12) ?
F1D C1H C1E . . 114.1(9) ?
F1F C1H C1E . . 111.0(11) ?
F1E C1H C1E . . 111.4(10) ?
C1J C1I C1N . . 120.000000 ?
C1J C1I P1 . . 118.0(4) ?
C1N C1I P1 . . 122.0(4) ?
C1I C1J C1K . . 120.000000 ?
C1J C1K C1L . . 120.000000 ?
C1J C1K C1O . . 120.9(7) ?
C1L C1K C1O . . 119.0(7) ?
C1M C1L C1K . . 120.000000 ?
C1L C1M C1N . . 120.000000 ?
C1L C1M C1P . . 123.9(7) ?
C1N C1M C1P . . 116.0(7) ?
C1M C1N C1I . . 120.000000 ?
F1G C1O F1I . . 105.1(11) ?
F1G C1O F1H . . 104.7(11) ?
F1I C1O F1H . . 104.8(11) ?
F1G C1O C1K . . 115.7(9) ?
F1I C1O C1K . . 113.0(10) ?
F1H C1O C1K . . 112.5(11) ?
F1J C1P F1K . . 103.1(12) ?
F1J C1P F1L . . 108.4(11) ?
F1K C1P F1L . . 105.9(11) ?
F1J C1P C1M . . 113.2(11) ?
F1K C1P C1M . . 113.6(11) ?
F1L C1P C1M . . 112.0(10) ?
C2Q C1Q P1 . . 114.3(8) ?
C2B C2A C2F . . 120.000000 ?
C2B C2A P2 . . 122.1(5) ?
C2F C2A P2 . . 117.7(5) ?
C2A C2B C2C . . 120.000000 ?
C2B C2C C2D . . 120.000000 ?
C2B C2C C2G . . 117.9(8) ?
C2D C2C C2G . . 122.0(8) ?
C2E C2D C2C . . 120.000000 ?
C2D C2E C2F . . 120.000000 ?
C2D C2E C2H . . 120.4(9) ?
C2F C2E C2H . . 119.6(9) ?
C2E C2F C2A . . 120.000000 ?
F2B C2G F2C . . 111.2(13) ?
F2B C2G F2A . . 101.6(12) ?
F2C C2G F2A . . 102.4(13) ?
F2B C2G C2C . . 113.3(12) ?
F2C C2G C2C . . 113.7(12) ?
F2A C2G C2C . . 113.5(12) ?
F2D C2H F2E . . 101.1(13) ?
F2D C2H F2F . . 104.6(13) ?
F2E C2H F2F . . 104.8(13) ?
F2D C2H C2E . . 115.4(12) ?
F2E C2H C2E . . 117.9(13) ?
F2F C2H C2E . . 111.6(13) ?
C2J C2I C2N . . 120.000000 ?
C2J C2I P2 . . 123.2(4) ?
C2N C2I P2 . . 116.8(4) ?
C2I C2J C2K . . 120.000000 ?
C2L C2K C2J . . 120.000000 ?
C2L C2K C2O . . 118.3(8) ?
C2J C2K C2O . . 121.4(8) ?
C2K C2L C2M . . 120.000000 ?
C2N C2M C2L . . 120.000000 ?
C2N C2M C2P . . 122.4(7) ?
C2L C2M C2P . . 117.4(7) ?
C2M C2N C2I . . 120.000000 ?
F2H C2O F2I . . 109.8(12) ?
F2H C2O F2G . . 104.6(13) ?
F2I C2O F2G . . 99.8(12) ?
F2H C2O C2K . . 114.9(11) ?
F2I C2O C2K . . 112.1(12) ?
F2G C2O C2K . . 114.3(13) ?
F2J C2P F2K . . 107.7(13) ?
F2J C2P F2L . . 102.6(13) ?
F2K C2P F2L . . 103.7(13) ?
F2J C2P C2M . . 117.1(11) ?
F2K C2P C2M . . 111.3(11) ?
F2L C2P C2M . . 113.3(12) ?
C1Q C2Q P2 . . 114.1(8) ?
C3B C3A C3F . . 120.000000 ?
C3B C3A P3 . . 118.3(5) ?
C3F C3A P3 . . 121.6(5) ?
C3C C3B C3A . . 120.000000 ?
C3D C3C C3B . . 120.000000 ?
C3D C3C C3G . . 118.5(8) ?
C3B C3C C3G . . 121.4(8) ?
C3C C3D C3E . . 120.000000 ?
C3F C3E C3D . . 120.000000 ?
C3F C3E C3H . . 118.8(8) ?
C3D C3E C3H . . 121.0(8) ?
C3E C3F C3A . . 120.000000 ?
F3A C3G F3B . . 107.4(12) ?
F3A C3G F3C . . 105.4(11) ?
F3B C3G F3C . . 104.8(12) ?
F3A C3G C3C . . 112.9(11) ?
F3B C3G C3C . . 113.9(10) ?
F3C C3G C3C . . 111.8(12) ?
F3F C3H F3E . . 107.0(12) ?
F3F C3H F3D . . 105.4(12) ?
F3E C3H F3D . . 104.3(12) ?
F3F C3H C3E . . 111.0(12) ?
F3E C3H C3E . . 114.5(11) ?
F3D C3H C3E . . 114.0(12) ?
C3J C3I C3N . . 120.000000 ?
C3J C3I P3 . . 118.4(4) ?
C3N C3I P3 . . 121.6(4) ?
C3I C3J C3K . . 120.000000 ?
C3J C3K C3L . . 120.000000 ?
C3J C3K C3O . . 122.1(7) ?
C3L C3K C3O . . 117.9(7) ?
C3M C3L C3K . . 120.000000 ?
C3L C3M C3N . . 120.000000 ?
C3L C3M C3P . . 117.8(8) ?
C3N C3M C3P . . 121.5(8) ?
C3M C3N C3I . . 120.000000 ?
F3I C3O F3G . . 109.8(10) ?
F3I C3O F3H . . 103.3(11) ?
F3G C3O F3H . . 105.2(10) ?
F3I C3O C3K . . 114.4(9) ?
F3G C3O C3K . . 113.1(9) ?
F3H C3O C3K . . 110.2(10) ?
F3K C3P F3L . . 112.2(14) ?
F3K C3P F3J . . 98.7(13) ?
F3L C3P F3J . . 104.2(13) ?
F3K C3P C3M . . 116.1(12) ?
F3L C3P C3M . . 111.1(13) ?
F3J C3P C3M . . 113.4(13) ?
C4Q C3Q P3 . . 114.4(8) ?
C4B C4A C4F . . 120.000000 ?
C4B C4A P4 . . 118.5(4) ?
C4F C4A P4 . . 121.5(4) ?
C4A C4B C4C . . 120.000000 ?
C4B C4C C4D . . 120.000000 ?
C4B C4C C4G . . 120.0(7) ?
C4D C4C C4G . . 119.9(7) ?
C4C C4D C4E . . 120.000000 ?
C4F C4E C4D . . 120.000000 ?
C4F C4E C4H . . 120.1(8) ?
C4D C4E C4H . . 119.9(8) ?
C4E C4F C4A . . 120.000000 ?
F4B C4G F4C . . 106.0(10) ?
F4B C4G F4A . . 105.5(10) ?
F4C C4G F4A . . 105.5(11) ?
F4B C4G C4C . . 113.9(10) ?
F4C C4G C4C . . 112.1(10) ?
F4A C4G C4C . . 113.2(9) ?
F4D C4H F4E . . 104.4(13) ?
F4D C4H F4F . . 105.3(12) ?
F4E C4H F4F . . 104.8(12) ?
F4D C4H C4E . . 113.6(11) ?
F4E C4H C4E . . 115.8(12) ?
F4F C4H C4E . . 111.9(11) ?
C4J C4I C4N . . 120.000000 ?
C4J C4I P4 . . 118.5(5) ?
C4N C4I P4 . . 121.4(4) ?
C4I C4J C4K . . 120.000000 ?
C4L C4K C4J . . 120.000000 ?
C4L C4K C4O . . 120.3(7) ?
C4J C4K C4O . . 119.5(7) ?
C4K C4L C4M . . 120.000000 ?
C4N C4M C4L . . 120.000000 ?
C4N C4M C4P . . 119.9(9) ?
C4L C4M C4P . . 119.8(9) ?
C4M C4N C4I . . 120.000000 ?
F4I C4O F4G . . 106.1(11) ?
F4I C4O F4H . . 105.5(11) ?
F4G C4O F4H . . 102.7(11) ?
F4I C4O C4K . . 113.8(12) ?
F4G C4O C4K . . 115.8(9) ?
F4H C4O C4K . . 111.9(11) ?
F4K C4P F4L . . 107.6(15) ?
F4K C4P F4J . . 101.5(14) ?
F4L C4P F4J . . 106.9(13) ?
F4K C4P C4M . . 115.6(13) ?
F4L C4P C4M . . 110.8(13) ?
F4J C4P C4M . . 113.7(13) ?
C3Q C4Q P4 . . 113.0(8) ?
C5B C5A C5F . . 120.000000 ?
C5B C5A P5 . . 116.9(4) ?
C5F C5A P5 . . 123.1(4) ?
C5A C5B C5C . . 120.000000 ?
C5D C5C C5B . . 120.000000 ?
C5D C5C C5G . . 119.4(6) ?
C5B C5C C5G . . 120.6(6) ?
C5C C5D C5E . . 120.000000 ?
C5F C5E C5D . . 120.000000 ?
C5F C5E C5H . . 118.0(6) ?
C5D C5E C5H . . 122.0(6) ?
C5E C5F C5A . . 120.000000 ?
F5C C5G F5A . . 108.0(11) ?
F5C C5G F5B . . 104.8(11) ?
F5A C5G F5B . . 103.4(10) ?
F5C C5G C5C . . 114.1(9) ?
F5A C5G C5C . . 112.8(9) ?
F5B C5G C5C . . 112.9(10) ?
F5D C5H F5E . . 105.1(9) ?
F5D C5H F5F . . 107.4(9) ?
F5E C5H F5F . . 105.0(9) ?
F5D C5H C5E . . 112.8(9) ?
F5E C5H C5E . . 114.0(8) ?
F5F C5H C5E . . 111.9(9) ?
C5J C5I C5N . . 120.000000 ?
C5J C5I P5 . . 122.3(4) ?
C5N C5I P5 . . 117.5(4) ?
C5I C5J C5K . . 120.000000 ?
C5L C5K C5J . . 120.000000 ?
C5L C5K C5O . . 121.2(7) ?
C5J C5K C5O . . 118.8(7) ?
C5K C5L C5M . . 120.000000 ?
C5N C5M C5L . . 120.000000 ?
C5N C5M C5P . . 121.5(7) ?
C5L C5M C5P . . 118.0(7) ?
C5M C5N C5I . . 120.000000 ?
F5I C5O F5G . . 107.9(11) ?
F5I C5O F5H . . 106.0(10) ?
F5G C5O F5H . . 104.6(10) ?
F5I C5O C5K . . 112.1(9) ?
F5G C5O C5K . . 113.1(10) ?
F5H C5O C5K . . 112.5(9) ?
F5K C5P F5J . . 112.2(12) ?
F5K C5P F5L . . 101.5(12) ?
F5J C5P F5L . . 99.9(12) ?
F5K C5P C5M . . 114.4(11) ?
F5J C5P C5M . . 115.4(11) ?
F5L C5P C5M . . 111.6(11) ?
C6Q C5Q P5 . . 113.2(7) ?
C6B C6A C6F . . 120.000000 ?
C6B C6A P6 . . 118.0(4) ?
C6F C6A P6 . . 122.0(4) ?
C6C C6B C6A . . 120.000000 ?
C6D C6C C6B . . 120.000000 ?
C6D C6C C6G . . 118.9(6) ?
C6B C6C C6G . . 121.0(6) ?
C6C C6D C6E . . 120.000000 ?
C6D C6E C6F . . 120.000000 ?
C6D C6E C6H . . 120.5(6) ?
C6F C6E C6H . . 119.5(6) ?
C6E C6F C6A . . 120.000000 ?
F6C C6G F6A . . 107.4(10) ?
F6C C6G F6B . . 107.0(11) ?
F6A C6G F6B . . 103.2(10) ?
F6C C6G C6C . . 111.9(10) ?
F6A C6G C6C . . 114.1(9) ?
F6B C6G C6C . . 112.6(9) ?
F6E C6H F6D . . 107.4(10) ?
F6E C6H F6F . . 105.2(11) ?
F6D C6H F6F . . 102.9(10) ?
F6E C6H C6E . . 113.4(10) ?
F6D C6H C6E . . 114.2(10) ?
F6F C6H C6E . . 112.9(9) ?
C6J C6I C6N . . 120.000000 ?
C6J C6I P6 . . 118.3(4) ?
C6N C6I P6 . . 121.6(4) ?
C6K C6J C6I . . 120.000000 ?
C6J C6K C6L . . 120.000000 ?
C6J C6K C6O . . 120.3(6) ?
C6L C6K C6O . . 119.7(6) ?
C6M C6L C6K . . 120.000000 ?
C6N C6M C6L . . 120.000000 ?
C6N C6M C6P . . 118.8(6) ?
C6L C6M C6P . . 121.1(6) ?
C6M C6N C6I . . 120.000000 ?
F6G C6O F6I . . 109.4(10) ?
F6G C6O F6H . . 103.9(10) ?
F6I C6O F6H . . 106.4(11) ?
F6G C6O C6K . . 112.0(10) ?
F6I C6O C6K . . 112.6(9) ?
F6H C6O C6K . . 112.1(9) ?
F6K C6P F6J . . 107.8(10) ?
F6K C6P F6L . . 105.6(10) ?
F6J C6P F6L . . 104.4(10) ?
F6K C6P C6M . . 114.4(9) ?
F6J C6P C6M . . 112.3(9) ?
F6L C6P C6M . . 111.6(9) ?
C5Q C6Q P6 . . 112.0(7) ?
C10B C10A C10F . . 120.000000 ?
C10B C10A P10 . . 120.5(5) ?
C10F C10A P10 . . 119.5(5) ?
C10C C10B C10A . . 120.000000 ?
C10D C10C C10B . . 120.000000 ?
C10C C10D C10E . . 120.000000 ?
C10D C10E C10F . . 120.000000 ?
C10E C10F C10A . . 120.000000 ?
C10H C10G C10L . . 120.000000 ?
C10H C10G P10 . . 116.9(6) ?
C10L C10G P10 . . 123.1(6) ?
C10G C10H C10I . . 120.000000 ?
C10J C10I C10H . . 120.000000 ?
C10I C10J C10K . . 120.000000 ?
C10L C10K C10J . . 120.000000 ?
C10K C10L C10G . . 120.000000 ?
C10N C10M C10R . . 120.000000 ?
C10N C10M P10 . . 121.3(6) ?
C10R C10M P10 . . 118.7(6) ?
C10M C10N C10O . . 120.000000 ?
C10N C10O C10P . . 120.000000 ?
C10O C10P C10Q . . 120.000000 ?
C10P C10Q C10R . . 120.000000 ?
C10Q C10R C10M . . 120.000000 ?
C10T C10S C10X . . 120.000000 ?
C10T C10S P10 . . 121.2(5) ?
C10X C10S P10 . . 118.7(5) ?
C10U C10T C10S . . 120.000000 ?
C10V C10U C10T . . 120.000000 ?
C10U C10V C10W . . 120.000000 ?
C10X C10W C10V . . 120.000000 ?
C10W C10X C10S . . 120.000000 ?
Cl12 C11 Cl10 . . 105.6(15) ?

loop_
_geom_bond_atom_site_label_1
_geom_bond_atom_site_label_2
_geom_bond_site_symmetry_2
_geom_bond_distance
_geom_bond_publ_flag
Au1 Au3 . 2.7228(5) ?
Au1 Au4 . 2.7304(5) ?
Au1 Au12 . 2.7305(5) ?
Au1 Au13 . 2.7365(5) ?
Au1 Au11 . 2.7415(5) ?
Au1 Au2 . 2.7432(5) ?
Au1 Au6 . 2.7482(6) ?
Au1 Au5 . 2.7492(5) ?
Au1 Au9 . 2.7493(6) ?
Au1 Au10 . 2.7579(5) ?
Au1 Au7 . 2.7583(5) ?
Au1 Au8 . 2.7634(5) ?
Au2 Cl1 . 2.373(2) ?
Au2 Au10 . 2.8436(6) ?
Au2 Au5 . 2.8776(5) ?
Au2 Au6 . 2.8953(6) ?
Au2 Au4 . 2.8966(6) ?
Au2 Au3 . 2.9180(6) ?
Au3 Cl2 . 2.359(2) ?
Au3 Au6 . 2.8454(6) ?
Au3 Au8 . 2.8888(6) ?
Au3 Au7 . 2.8914(6) ?
Au3 Au4 . 2.8915(6) ?
Au4 Cl3 . 2.349(2) ?
Au4 Au8 . 2.8432(6) ?
Au4 Au10 . 2.8708(5) ?
Au4 Au9 . 2.8969(6) ?
Au5 P1 . 2.256(3) ?
Au5 Au10 . 2.8300(5) ?
Au5 Au13 . 2.8434(5) ?
Au5 Au11 . 2.8802(5) ?
Au5 Au6 . 2.9844(5) ?
Au6 P2 . 2.259(3) ?
Au6 Au7 . 2.8381(6) ?
Au6 Au11 . 2.8852(6) ?
Au7 P3 . 2.269(3) ?
Au7 Au11 . 2.8621(5) ?
Au7 Au12 . 2.8652(6) ?
Au7 Au8 . 3.0101(6) ?
Au8 P4 . 2.261(3) ?
Au8 Au9 . 2.8082(6) ?
Au8 Au12 . 2.9140(6) ?
Au9 P5 . 2.257(3) ?
Au9 Au12 . 2.8520(6) ?
Au9 Au13 . 2.8837(5) ?
Au9 Au10 . 2.9851(5) ?
Au10 P6 . 2.258(3) ?
Au10 Au13 . 2.9002(6) ?
Au11 Cl4 . 2.366(2) ?
Au11 Au12 . 2.8872(6) ?
Au11 Au13 . 2.8933(6) ?
Au12 Cl5 . 2.354(2) ?
Au12 Au13 . 2.8893(5) ?
Au13 Cl6 . 2.376(2) ?
P1 C1I . 1.810(5) ?
P1 C1A . 1.821(5) ?
P1 C1Q . 1.824(11) ?
P2 C2Q . 1.817(12) ?
P2 C2A . 1.818(6) ?
P2 C2I . 1.832(6) ?
P3 C3A . 1.821(7) ?
P3 C3Q . 1.827(11) ?
P3 C3I . 1.829(6) ?
P4 C4I . 1.813(6) ?
P4 C4Q . 1.830(12) ?
P4 C4A . 1.831(6) ?
P5 C5Q . 1.825(11) ?
P5 C5I . 1.828(6) ?
P5 C5A . 1.831(5) ?
P6 C6I . 1.817(5) ?
P6 C6Q . 1.820(11) ?
P6 C6A . 1.827(5) ?
P10 C10G . 1.761(7) ?
P10 C10M . 1.775(7) ?
P10 C10S . 1.789(7) ?
P10 C10A . 1.799(7) ?
F1A C1G . 1.285(12) ?
F1B C1G . 1.314(12) ?
F1C C1G . 1.335(12) ?
F1D C1H . 1.311(13) ?
F1E C1H . 1.345(14) ?
F1F C1H . 1.312(15) ?
F1G C1O . 1.320(13) ?
F1H C1O . 1.325(13) ?
F1I C1O . 1.322(13) ?
F1J C1P . 1.324(15) ?
F1K C1P . 1.331(14) ?
F1L C1P . 1.336(13) ?
F2A C2G . 1.377(15) ?
F2B C2G . 1.297(14) ?
F2C C2G . 1.297(15) ?
F2D C2H . 1.312(14) ?
F2E C2H . 1.316(15) ?
F2F C2H . 1.332(15) ?
F2G C2O . 1.373(16) ?
F2H C2O . 1.300(14) ?
F2I C2O . 1.311(15) ?
F2J C2P . 1.287(14) ?
F2K C2P . 1.321(14) ?
F2L C2P . 1.335(15) ?
F3A C3G . 1.301(14) ?
F3B C3G . 1.318(13) ?
F3C C3G . 1.349(15) ?
F3D C3H . 1.366(15) ?
F3E C3H . 1.342(14) ?
F3F C3H . 1.290(15) ?
F3G C3O . 1.319(13) ?
F3H C3O . 1.360(13) ?
F3I C3O . 1.304(12) ?
F3J C3P . 1.387(16) ?
F3K C3P . 1.284(15) ?
F3L C3P . 1.287(16) ?
F4A C4G . 1.328(12) ?
F4B C4G . 1.317(13) ?
F4C C4G . 1.321(13) ?
F4D C4H . 1.303(14) ?
F4E C4H . 1.312(15) ?
F4F C4H . 1.323(15) ?
F4G C4O . 1.320(13) ?
F4H C4O . 1.351(14) ?
F4I C4O . 1.318(14) ?
F4J C4P . 1.342(16) ?
F4K C4P . 1.302(16) ?
F4L C4P . 1.309(16) ?
F5A C5G . 1.310(12) ?
F5B C5G . 1.340(13) ?
F5C C5G . 1.300(12) ?
F5D C5H . 1.326(12) ?
F5E C5H . 1.328(12) ?
F5F C5H . 1.349(12) ?
F5G C5O . 1.334(13) ?
F5H C5O . 1.343(12) ?
F5I C5O . 1.310(13) ?
F5J C5P . 1.295(14) ?
F5K C5P . 1.285(13) ?
F5L C5P . 1.396(15) ?
F6A C6G . 1.324(12) ?
F6B C6G . 1.333(13) ?
F6C C6G . 1.304(13) ?
F6D C6H . 1.317(12) ?
F6E C6H . 1.297(13) ?
F6F C6H . 1.345(13) ?
F6G C6O . 1.310(13) ?
F6H C6O . 1.343(13) ?
F6I C6O . 1.316(12) ?
F6J C6P . 1.316(13) ?
F6K C6P . 1.308(11) ?
F6L C6P . 1.344(13) ?
C1A C1B . 1.390000 ?
C1A C1F . 1.390000 ?
C1B C1C . 1.390000 ?
C1C C1D . 1.390000 ?
C1C C1G . 1.478(8) ?
C1D C1E . 1.390000 ?
C1E C1F . 1.390000 ?
C1E C1H . 1.478(8) ?
C1I C1J . 1.390000 ?
C1I C1N . 1.390000 ?
C1J C1K . 1.390000 ?
C1K C1L . 1.390000 ?
C1K C1O . 1.469(9) ?
C1L C1M . 1.390000 ?
C1M C1N . 1.390000 ?
C1M C1P . 1.484(9) ?
C1Q C2Q . 1.571(16) ?
C2A C2B . 1.390000 ?
C2A C2F . 1.390000 ?
C2B C2C . 1.390000 ?
C2C C2D . 1.390000 ?
C2C C2G . 1.483(9) ?
C2D C2E . 1.390000 ?
C2E C2F . 1.390000 ?
C2E C2H . 1.465(9) ?
C2I C2J . 1.390000 ?
C2I C2N . 1.390000 ?
C2J C2K . 1.390000 ?
C2K C2L . 1.390000 ?
C2K C2O . 1.465(9) ?
C2L C2M . 1.390000 ?
C2M C2N . 1.390000 ?
C2M C2P . 1.467(9) ?
C3A C3B . 1.390000 ?
C3A C3F . 1.390000 ?
C3B C3C . 1.390000 ?
C3C C3D . 1.390000 ?
C3C C3G . 1.470(9) ?
C3D C3E . 1.390000 ?
C3E C3F . 1.390000 ?
C3E C3H . 1.481(9) ?
C3I C3J . 1.390000 ?
C3I C3N . 1.390000 ?
C3J C3K . 1.390000 ?
C3K C3L . 1.390000 ?
C3K C3O . 1.472(8) ?
C3L C3M . 1.390000 ?
C3M C3N . 1.390000 ?
C3M C3P . 1.480(9) ?
C3Q C4Q . 1.537(18) ?
C4A C4B . 1.390000 ?
C4A C4F . 1.390000 ?
C4B C4C . 1.390000 ?
C4C C4D . 1.390000 ?
C4C C4G . 1.478(9) ?
C4D C4E . 1.390000 ?
C4E C4F . 1.390000 ?
C4E C4H . 1.472(8) ?
C4I C4J . 1.390000 ?
C4I C4N . 1.390000 ?
C4J C4K . 1.390000 ?
C4K C4L . 1.390000 ?
C4K C4O . 1.473(9) ?
C4L C4M . 1.390000 ?
C4M C4N . 1.390000 ?
C4M C4P . 1.483(9) ?
C5A C5B . 1.390000 ?
C5A C5F . 1.390000 ?
C5B C5C . 1.390000 ?
C5C C5D . 1.390000 ?
C5C C5G . 1.474(8) ?
C5D C5E . 1.390000 ?
C5E C5F . 1.390000 ?
C5E C5H . 1.469(8) ?
C5I C5J . 1.390000 ?
C5I C5N . 1.390000 ?
C5J C5K . 1.390000 ?
C5K C5L . 1.390000 ?
C5K C5O . 1.469(8) ?
C5L C5M . 1.390000 ?
C5M C5N . 1.390000 ?
C5M C5P . 1.476(9) ?
C5Q C6Q . 1.581(15) ?
C6A C6B . 1.390000 ?
C6A C6F . 1.390000 ?
C6B C6C . 1.390000 ?
C6C C6D . 1.390000 ?
C6C C6G . 1.474(8) ?
C6D C6E . 1.390000 ?
C6E C6F . 1.390000 ?
C6E C6H . 1.470(8) ?
C6I C6J . 1.390000 ?
C6I C6N . 1.390000 ?
C6J C6K . 1.390000 ?
C6K C6L . 1.390000 ?
C6K C6O . 1.480(8) ?
C6L C6M . 1.390000 ?
C6M C6N . 1.390000 ?
C6M C6P . 1.473(8) ?
C10A C10B . 1.390000 ?
C10A C10F . 1.390000 ?
C10B C10C . 1.390000 ?
C10C C10D . 1.390000 ?
C10D C10E . 1.390000 ?
C10E C10F . 1.390000 ?
C10G C10H . 1.390000 ?
C10G C10L . 1.390000 ?
C10H C10I . 1.390000 ?
C10I C10J . 1.390000 ?
C10J C10K . 1.390000 ?
C10K C10L . 1.390000 ?
C10M C10N . 1.390000 ?
C10M C10R . 1.390000 ?
C10N C10O . 1.390000 ?
C10O C10P . 1.390000 ?
C10P C10Q . 1.390000 ?
C10Q C10R . 1.390000 ?
C10S C10T . 1.390000 ?
C10S C10X . 1.390000 ?
C10T C10U . 1.390000 ?
C10U C10V . 1.390000 ?
C10V C10W . 1.390000 ?
C10W C10X . 1.390000 ?
C11 Cl12 . 1.74(3) ?
C11 Cl10 . 1.80(3) ?
